data_2107993
loop_
_publ_author_name
'Aksenov, Sergey M.'
'Chukanov, Nikita V.'
'Rusakov, Vyacheslav S.'
'Panikorovskii, Taras L.'
'Rastsvetaeva, Ramiza K.'
'Gainov, Ramil R.'
'Vagizov, Farit G.'
'Lyssenko, Konstantin A.'
'Belakovskiy, Dmitry I.'

_publ_section_title
;
 Towards a revisitation of vesuvianite-group nomenclature: the crystal
 structure of Ti-rich vesuvianite from Alchuri, Shigar Valley, Pakistan
;
_journal_coeditor_code BP5089
_journal_issue 5
_journal_name_full 'Acta Crystallographica Section B'
_journal_page_first 744
_journal_page_last 752
_journal_paper_doi 10.1107/S2052520616010246
_journal_volume 72
_journal_year 2016
_chemical_formula_sum 'Al7.62 Ca18.1 Fe2.55 Mg0.63 Na0.9 O78 Si18 Ti2.2'
_chemical_formula_weight 2968.3
_chemical_name_systematic ' ?'
_space_group_IT_number 126
_symmetry_cell_setting tetragonal
_symmetry_space_group_name_Hall '-P 4a 2bc'
_symmetry_space_group_name_H-M 'P 4/n n c :2'
_cell_angle_alpha 90
_cell_angle_beta 90
_cell_angle_gamma 90
_cell_formula_units_Z 2
_cell_length_a 15.5326(2)
_cell_length_b 15.5326(2)
_cell_length_c 11.8040(2)
_cell_measurement_temperature 293
_cell_volume 2847.85(7)
_diffrn_ambient_temperature 293
_diffrn_measured_fraction_theta_full 1
_diffrn_measured_fraction_theta_max 1
_diffrn_radiation_source 'X-ray tube'
_diffrn_radiation_type 'Mo K\a'
_diffrn_radiation_wavelength 0.71069
_diffrn_reflns_av_R_equivalents 0.0584
_diffrn_reflns_av_sigmaI/netI 0.0127
_diffrn_reflns_limit_h_max 38
_diffrn_reflns_limit_h_min -38
_diffrn_reflns_limit_k_max 38
_diffrn_reflns_limit_k_min -38
_diffrn_reflns_limit_l_max 29
_diffrn_reflns_limit_l_min -29
_diffrn_reflns_number 498719
_diffrn_reflns_theta_full 62.83
_diffrn_reflns_theta_max 62.83
_diffrn_reflns_theta_min 1.85
_exptl_absorpt_coefficient_mu 3.259
_exptl_crystal_density_diffrn 3.4604
_exptl_crystal_F_000 2938
_exptl_crystal_size_max 0.25
_exptl_crystal_size_mid 0.18
_exptl_crystal_size_min 0.13
_refine_diff_density_max 1.33
_refine_diff_density_min -0.89
_refine_ls_extinction_coef 96E2(9)
_refine_ls_extinction_method 'B-C type 1 Gaussian isotropic (Becker & Coppens, 1974)'
_refine_ls_goodness_of_fit_ref 1.02
_refine_ls_number_constraints 30
_refine_ls_number_parameters 156
_refine_ls_number_reflns 11247
_refine_ls_number_restraints 0
_refine_ls_R_factor_all 0.0356
_refine_ls_R_factor_gt 0.0312
_refine_ls_shift/su_max 0.0476
_refine_ls_shift/su_mean 0.0115
_refine_ls_structure_factor_coef F
_refine_ls_weighting_details w=1/(\s^2^(F)+0.002116F^2^)
_refine_ls_weighting_scheme sigma
_refine_ls_wR_factor_gt 0.0534
_refine_ls_wR_factor_ref 0.0565
_reflns_number_gt 10270
_reflns_number_total 11247
_reflns_threshold_expression I>2\s(I)
_cod_data_source_file bp5089sup1.cif
_cod_data_source_block I
_cod_original_cell_volume 2847.853
_cod_original_sg_symbol_Hall '-P 4a;-2bc'
_cod_original_sg_symbol_H-M 'P 4/n n c'
_cod_database_code 2107993

loop_
_symmetry_equiv_pos_site_id
_symmetry_equiv_pos_as_xyz
1 x,y,z
2 -x+1/2,-y+1/2,z
3 -y+1/2,x,z
4 y,-x+1/2,z
5 -x+1/2,y,-z+1/2
6 x,-y+1/2,-z+1/2
7 y,x,-z+1/2
8 -y+1/2,-x+1/2,-z+1/2
9 -x,-y,-z
10 x+1/2,y+1/2,-z
11 y+1/2,-x,-z
12 -y,x+1/2,-z
13 x+1/2,-y,z+1/2
14 -x,y+1/2,z+1/2
15 -y,-x,z+1/2
16 y+1/2,x+1/2,z+1/2

loop_
_atom_site_type_symbol
_atom_site_label
_atom_site_fract_x
_atom_site_fract_y
_atom_site_fract_z
_atom_site_U_iso_or_equiv
_atom_site_adp_type
_atom_site_calc_flag
_atom_site_occupancy
_atom_site_symmetry_multiplicity
Ca Ca_x1 0.75 0.25 0.25 0.00382(4) Uani d 0.552(8) 4
Na Na_x1 0.75 0.25 0.25 0.00382(4) Uani d 0.448(6) 4
Ca Ca_x2 0.810820(10) 0.044930(10) 0.379290(10) 0.00439(2) Uani d 1 16
Ca Ca_x3 0.898955(8) 0.820364(8) 0.886577(13) 0.00817(2) Uani d 1 16
Ca Ca_x4 0.75 0.75 0.14320(4) 0.00523(5) Uani d 0.5 4
Al Al_y2 0 0 0 0.00264(4) Uani d 0.898(8) 8
Mg Mg_y2 0 0 0 0.00264(4) Uani d 0.102(4) 8
Al Al_y3 -0.110510(10) 0.120290(10) 0.128290(10) 0.00635(2) Uani d 0.503(6) 16
Ti Ti_y3 -0.110510(10) 0.120290(10) 0.128290(10) 0.00635(2) Uani d 0.274(7) 16
Fe Fe_y3 -0.110510(10) 0.120290(10) 0.128290(10) 0.00635(2) Uani d 0.223(4) 16
Si Si_z1 0.75 0.25 0 0.00334(4) Uani d 1 4
Si Si_z2 0.819234(12) 0.039105(12) 0.871641(14) 0.00334(3) Uani d 1 16
Si Si_z3 0.916428(13) 0.849330(11) 0.364516(15) 0.00415(3) Uani d 1 16
O O1 0.71974(3) 0.32788(3) 0.08497(3) 0.00502(6) Uani d 1 16
O O2 0.84042(3) 0.11539(3) 0.77938(4) 0.00565(6) Uani d 1 16
O O3 0.72184(3) 0.04851(3) 0.92452(3) 0.00453(5) Uani d 1 16
O O4 0.89344(3) 0.06089(3) 0.97016(3) 0.00473(5) Uani d 1 16
O O5 1.01464(3) 0.82977(3) 0.32077(4) 0.00663(6) Uani d 1 16
O O6 0.88118(4) 0.77158(3) 0.44152(4) 0.00887(8) Uani d 1 16
O O7 0.82485(3) -0.05745(3) 0.82244(4) 0.00579(6) Uani d 1 16
O O8 0.90897(3) 0.93965(3) 0.43275(3) 0.00463(5) Uani d 1 16
O O9 0.85490(3) 0.85490(3) 0.25 0.00628(6) Uani d 1 8
O O10 0.75 0.75 -0.13402(13) 0.01226(18) Uani d 1 4
O O11 0.00440(3) -0.06290(3) -0.13546(3) 0.00528(6) Uani d 1 16
Fe Fe_y1a 0.75 0.75 0.06618(12) 0.00405(12) Uani d 0.151(9) 4
Fe Fe_y1b 0.75 0.75 0.03388(6) 0.00165(6) Uani d 0.245(11) 4
Mg Mg_y1a 0.75 0.75 0.06618(12) 0.00405(12) Uani d 0.104(8) 4

loop_
_atom_site_aniso_label
_atom_site_aniso_U_11
_atom_site_aniso_U_22
_atom_site_aniso_U_33
_atom_site_aniso_U_12
_atom_site_aniso_U_13
_atom_site_aniso_U_23
_atom_site_aniso_type_symbol
Ca_x1 0.00617(8) 0.00309(7) 0.00219(6) 0 0 0 Ca
Na_x1 0.00617(8) 0.00309(7) 0.00219(6) 0 0 0 Na
Ca_x2 0.00350(3) 0.00573(3) 0.00393(3) 0.00060(10) -0.00042(2) -0.00012(2) Ca
Ca_x3 0.00586(4) 0.00541(3) 0.01324(4) 0.00195(2) -0.00441(3) -0.00317(3) Ca
Ca_x4 0.00400(6) 0.00400(6) 0.00769(11) 0 0 0 Ca
Al_y2 0.00200(7) 0.00229(7) 0.00365(7) 0.00011(5) 0.00036(5) 0.00032(5) Al
Mg_y2 0.00200(7) 0.00229(7) 0.00365(7) 0.00011(5) 0.00036(5) 0.00032(5) Mg
Al_y3 0.00816(4) 0.00591(4) 0.00499(4) -0.00189(3) 0.00175(3) -0.00082(3) Al
Ti_y3 0.00816(4) 0.00591(4) 0.00499(4) -0.00189(3) 0.00175(3) -0.00082(3) Ti
Fe_y3 0.00816(4) 0.00591(4) 0.00499(4) -0.00189(3) 0.00175(3) -0.00082(3) Fe
Si_z1 0.00334(5) 0.00334(5) 0.00332(8) 0 0 0 Si
Si_z2 0.00308(5) 0.00340(5) 0.00354(5) -0.00007(3) -0.00027(3) 0.00017(3) Si
Si_z3 0.00729(5) 0.00243(5) 0.00273(4) 0.00037(4) 0.00043(4) 0.00001(3) Si
O1 0.00675(11) 0.00373(9) 0.00459(9) 0.00035(7) 0.00028(8) -0.00033(7) O
O2 0.00566(10) 0.00594(11) 0.00534(10) -0.00103(8) -0.00017(8) 0.00181(8) O
O3 0.00402(9) 0.00507(10) 0.00451(9) -0.00032(7) 0.00055(7) 0.00004(7) O
O4 0.00373(9) 0.00558(10) 0.00488(9) 0.00008(7) -0.00073(7) 0.00069(8) O
O5 0.00871(12) 0.00570(11) 0.00548(10) 0.00324(9) 0.00059(9) -0.00056(8) O
O6 0.01575(18) 0.00501(11) 0.00584(11) -0.00219(11) -0.00169(11) 0.00232(9) O
O7 0.00683(11) 0.00400(10) 0.00653(10) 0.00069(8) 0.00045(8) -0.00053(8) O
O8 0.00465(10) 0.00381(9) 0.00544(9) 0.00064(7) -0.00082(7) -0.00157(7) O
O9 0.00754(10) 0.00754(10) 0.00377(12) -0.00195(13) -0.00041(8) 0.00041(8) O
O10 0.00631(16) 0.00631(16) 0.0242(5) 0 0 0 O
O11 0.00503(10) 0.00657(11) 0.00422(9) -0.00049(8) -0.00033(7) -0.00092(8) O
Fe_y1a 0.00053(13) 0.00053(13) 0.0111(3) 0 0 0 Fe
Fe_y1b 0.00175(10) 0.00175(10) 0.00143(13) 0 0 0 Fe
Mg_y1a 0.00053(13) 0.00053(13) 0.0111(3) 0 0 0 Mg

loop_
_atom_type_symbol
_atom_type_scat_dispersion_real
_atom_type_scat_dispersion_imag
_atom_type_scat_source
Al 0.0645 0.0514 'International Tables Vol C tables 4.2.6.8 and 6.1.1.1'
Ca 0.2262 0.3064 'International Tables Vol C tables 4.2.6.8 and 6.1.1.1'
Fe 0.3463 0.8444 'International Tables Vol C tables 4.2.6.8 and 6.1.1.1'
Mg 0.0486 0.0363 'International Tables Vol C tables 4.2.6.8 and 6.1.1.1'
Na 0.0362 0.0249 'International Tables Vol C tables 4.2.6.8 and 6.1.1.1'
O 0.0106 0.0060 'International Tables Vol C tables 4.2.6.8 and 6.1.1.1'
Si 0.0817 0.0704 'International Tables Vol C tables 4.2.6.8 and 6.1.1.1'
Ti 0.2776 0.4457 'International Tables Vol C tables 4.2.6.8 and 6.1.1.1'

loop_
_geom_angle_atom_site_label_1
_geom_angle_atom_site_label_2
_geom_angle_atom_site_label_3
_geom_angle_site_symmetry_1
_geom_angle_site_symmetry_3
_geom_angle
Na_x1 Ca_x1 Ca_x2 . . 0
Na_x1 Ca_x1 Ca_x2 . 2_655 0
Na_x1 Ca_x1 Ca_x2 . 5_655 0
Na_x1 Ca_x1 Ca_x2 . 6_555 0
Na_x1 Ca_x1 Al_y3 . 1_655 0
Na_x1 Ca_x1 Al_y3 . 2_555 0
Na_x1 Ca_x1 Al_y3 . 5_555 0
Na_x1 Ca_x1 Al_y3 . 6_655 0
Na_x1 Ca_x1 Ti_y3 . 1_655 0
Na_x1 Ca_x1 Ti_y3 . 2_555 0
Na_x1 Ca_x1 Ti_y3 . 5_555 0
Na_x1 Ca_x1 Ti_y3 . 6_655 0
Na_x1 Ca_x1 Fe_y3 . 1_655 0
Na_x1 Ca_x1 Fe_y3 . 2_555 0
Na_x1 Ca_x1 Fe_y3 . 5_555 0
Na_x1 Ca_x1 Fe_y3 . 6_655 0
Na_x1 Ca_x1 Si_z1 . . 0
Na_x1 Ca_x1 Si_z1 . 5_655 0
Na_x1 Ca_x1 O1 . . 0
Na_x1 Ca_x1 O1 . 2_655 0
Na_x1 Ca_x1 O1 . 5_655 0
Na_x1 Ca_x1 O1 . 6_555 0
Ca_x2 Ca_x1 Ca_x2 . 2_655 130.657(2)
Ca_x2 Ca_x1 Ca_x2 . 5_655 58.803(2)
Ca_x2 Ca_x1 Ca_x2 . 6_555 150.050(2)
Ca_x2 Ca_x1 Al_y3 . 1_655 58.564(3)
Ca_x2 Ca_x1 Al_y3 . 2_555 152.401(3)
Ca_x2 Ca_x1 Al_y3 . 5_555 56.923(3)
Ca_x2 Ca_x1 Al_y3 . 6_655 100.434(3)
Ca_x2 Ca_x1 Ti_y3 . 1_655 58.564(3)
Ca_x2 Ca_x1 Ti_y3 . 2_555 152.401(3)
Ca_x2 Ca_x1 Ti_y3 . 5_555 56.923(3)
Ca_x2 Ca_x1 Ti_y3 . 6_655 100.434(3)
Ca_x2 Ca_x1 Fe_y3 . 1_655 58.564(3)
Ca_x2 Ca_x1 Fe_y3 . 2_555 152.401(3)
Ca_x2 Ca_x1 Fe_y3 . 5_555 56.923(3)
Ca_x2 Ca_x1 Fe_y3 . 6_655 100.434(3)
Ca_x2 Ca_x1 Si_z1 . . 114.6717(15)
Ca_x2 Ca_x1 Si_z1 . 5_655 65.3283(15)
Ca_x2 Ca_x1 O1 . . 148.159(10)
Ca_x2 Ca_x1 O1 . 2_655 81.098(10)
Ca_x2 Ca_x1 O1 . 5_655 92.921(10)
Ca_x2 Ca_x1 O1 . 6_555 41.778(10)
Ca_x2 Ca_x1 Ca_x2 2_655 5_655 150.050(2)
Ca_x2 Ca_x1 Ca_x2 2_655 6_555 58.803(2)
Ca_x2 Ca_x1 Al_y3 2_655 1_655 152.401(3)
Ca_x2 Ca_x1 Al_y3 2_655 2_555 58.564(3)
Ca_x2 Ca_x1 Al_y3 2_655 5_555 100.434(3)
Ca_x2 Ca_x1 Al_y3 2_655 6_655 56.923(3)
Ca_x2 Ca_x1 Ti_y3 2_655 1_655 152.401(3)
Ca_x2 Ca_x1 Ti_y3 2_655 2_555 58.564(3)
Ca_x2 Ca_x1 Ti_y3 2_655 5_555 100.434(3)
Ca_x2 Ca_x1 Ti_y3 2_655 6_655 56.923(3)
Ca_x2 Ca_x1 Fe_y3 2_655 1_655 152.401(3)
Ca_x2 Ca_x1 Fe_y3 2_655 2_555 58.564(3)
Ca_x2 Ca_x1 Fe_y3 2_655 5_555 100.434(3)
Ca_x2 Ca_x1 Fe_y3 2_655 6_655 56.923(3)
Ca_x2 Ca_x1 Si_z1 2_655 . 114.6717(15)
Ca_x2 Ca_x1 Si_z1 2_655 5_655 65.3283(15)
Ca_x2 Ca_x1 O1 2_655 . 81.098(10)
Ca_x2 Ca_x1 O1 2_655 2_655 148.159(10)
Ca_x2 Ca_x1 O1 2_655 5_655 41.778(10)
Ca_x2 Ca_x1 O1 2_655 6_555 92.921(10)
Ca_x2 Ca_x1 Ca_x2 5_655 6_555 130.657(2)
Ca_x2 Ca_x1 Al_y3 5_655 1_655 56.923(3)
Ca_x2 Ca_x1 Al_y3 5_655 2_555 100.434(3)
Ca_x2 Ca_x1 Al_y3 5_655 5_555 58.564(3)
Ca_x2 Ca_x1 Al_y3 5_655 6_655 152.401(3)
Ca_x2 Ca_x1 Ti_y3 5_655 1_655 56.923(3)
Ca_x2 Ca_x1 Ti_y3 5_655 2_555 100.434(3)
Ca_x2 Ca_x1 Ti_y3 5_655 5_555 58.564(3)
Ca_x2 Ca_x1 Ti_y3 5_655 6_655 152.401(3)
Ca_x2 Ca_x1 Fe_y3 5_655 1_655 56.923(3)
Ca_x2 Ca_x1 Fe_y3 5_655 2_555 100.434(3)
Ca_x2 Ca_x1 Fe_y3 5_655 5_555 58.564(3)
Ca_x2 Ca_x1 Fe_y3 5_655 6_655 152.401(3)
Ca_x2 Ca_x1 Si_z1 5_655 . 65.3283(15)
Ca_x2 Ca_x1 Si_z1 5_655 5_655 114.6717(15)
Ca_x2 Ca_x1 O1 5_655 . 92.921(10)
Ca_x2 Ca_x1 O1 5_655 2_655 41.778(10)
Ca_x2 Ca_x1 O1 5_655 5_655 148.159(10)
Ca_x2 Ca_x1 O1 5_655 6_555 81.098(10)
Ca_x2 Ca_x1 Al_y3 6_555 1_655 100.434(3)
Ca_x2 Ca_x1 Al_y3 6_555 2_555 56.923(3)
Ca_x2 Ca_x1 Al_y3 6_555 5_555 152.401(3)
Ca_x2 Ca_x1 Al_y3 6_555 6_655 58.564(3)
Ca_x2 Ca_x1 Ti_y3 6_555 1_655 100.434(3)
Ca_x2 Ca_x1 Ti_y3 6_555 2_555 56.923(3)
Ca_x2 Ca_x1 Ti_y3 6_555 5_555 152.401(3)
Ca_x2 Ca_x1 Ti_y3 6_555 6_655 58.564(3)
Ca_x2 Ca_x1 Fe_y3 6_555 1_655 100.434(3)
Ca_x2 Ca_x1 Fe_y3 6_555 2_555 56.923(3)
Ca_x2 Ca_x1 Fe_y3 6_555 5_555 152.401(3)
Ca_x2 Ca_x1 Fe_y3 6_555 6_655 58.564(3)
Ca_x2 Ca_x1 Si_z1 6_555 . 65.3283(15)
Ca_x2 Ca_x1 Si_z1 6_555 5_655 114.6717(15)
Ca_x2 Ca_x1 O1 6_555 . 41.778(10)
Ca_x2 Ca_x1 O1 6_555 2_655 92.921(10)
Ca_x2 Ca_x1 O1 6_555 5_655 81.098(10)
Ca_x2 Ca_x1 O1 6_555 6_555 148.159(10)
Al_y3 Ca_x1 Al_y3 1_655 2_555 128.199(3)
Al_y3 Ca_x1 Al_y3 1_655 5_555 104.452(4)
Al_y3 Ca_x1 Al_y3 1_655 6_655 97.588(4)
Al_y3 Ca_x1 Ti_y3 1_655 1_655 0.0(5)
Al_y3 Ca_x1 Ti_y3 1_655 2_555 128.199(3)
Al_y3 Ca_x1 Ti_y3 1_655 5_555 104.452(4)
Al_y3 Ca_x1 Ti_y3 1_655 6_655 97.588(4)
Al_y3 Ca_x1 Fe_y3 1_655 1_655 0.0(5)
Al_y3 Ca_x1 Fe_y3 1_655 2_555 128.199(3)
Al_y3 Ca_x1 Fe_y3 1_655 5_555 104.452(4)
Al_y3 Ca_x1 Fe_y3 1_655 6_655 97.588(4)
Al_y3 Ca_x1 Si_z1 1_655 . 64.099(2)
Al_y3 Ca_x1 Si_z1 1_655 5_655 115.901(2)
Al_y3 Ca_x1 O1 1_655 . 94.896(10)
Al_y3 Ca_x1 O1 1_655 2_655 35.670(11)
Al_y3 Ca_x1 O1 1_655 5_655 123.215(11)
Al_y3 Ca_x1 O1 1_655 6_555 100.326(10)
Al_y3 Ca_x1 Al_y3 2_555 5_555 97.588(4)
Al_y3 Ca_x1 Al_y3 2_555 6_655 104.452(4)
Al_y3 Ca_x1 Ti_y3 2_555 1_655 128.199(3)
Al_y3 Ca_x1 Ti_y3 2_555 2_555 0.0(5)
Al_y3 Ca_x1 Ti_y3 2_555 5_555 97.588(4)
Al_y3 Ca_x1 Ti_y3 2_555 6_655 104.452(4)
Al_y3 Ca_x1 Fe_y3 2_555 1_655 128.199(3)
Al_y3 Ca_x1 Fe_y3 2_555 2_555 0.0(5)
Al_y3 Ca_x1 Fe_y3 2_555 5_555 97.588(4)
Al_y3 Ca_x1 Fe_y3 2_555 6_655 104.452(4)
Al_y3 Ca_x1 Si_z1 2_555 . 64.099(2)
Al_y3 Ca_x1 Si_z1 2_555 5_655 115.901(2)
Al_y3 Ca_x1 O1 2_555 . 35.670(11)
Al_y3 Ca_x1 O1 2_555 2_655 94.896(10)
Al_y3 Ca_x1 O1 2_555 5_655 100.326(10)
Al_y3 Ca_x1 O1 2_555 6_555 123.215(11)
Al_y3 Ca_x1 Al_y3 5_555 6_655 128.199(3)
Al_y3 Ca_x1 Ti_y3 5_555 1_655 104.452(4)
Al_y3 Ca_x1 Ti_y3 5_555 2_555 97.588(4)
Al_y3 Ca_x1 Ti_y3 5_555 5_555 0.0(5)
Al_y3 Ca_x1 Ti_y3 5_555 6_655 128.199(3)
Al_y3 Ca_x1 Fe_y3 5_555 1_655 104.452(4)
Al_y3 Ca_x1 Fe_y3 5_555 2_555 97.588(4)
Al_y3 Ca_x1 Fe_y3 5_555 5_555 0.0(5)
Al_y3 Ca_x1 Fe_y3 5_555 6_655 128.199(3)
Al_y3 Ca_x1 Si_z1 5_555 . 115.901(2)
Al_y3 Ca_x1 Si_z1 5_555 5_655 64.099(2)
Al_y3 Ca_x1 O1 5_555 . 123.215(11)
Al_y3 Ca_x1 O1 5_555 2_655 100.326(10)
Al_y3 Ca_x1 O1 5_555 5_655 94.896(10)
Al_y3 Ca_x1 O1 5_555 6_555 35.670(11)
Al_y3 Ca_x1 Ti_y3 6_655 1_655 97.588(4)
Al_y3 Ca_x1 Ti_y3 6_655 2_555 104.452(4)
Al_y3 Ca_x1 Ti_y3 6_655 5_555 128.199(3)
Al_y3 Ca_x1 Ti_y3 6_655 6_655 0.0(5)
Al_y3 Ca_x1 Fe_y3 6_655 1_655 97.588(4)
Al_y3 Ca_x1 Fe_y3 6_655 2_555 104.452(4)
Al_y3 Ca_x1 Fe_y3 6_655 5_555 128.199(3)
Al_y3 Ca_x1 Fe_y3 6_655 6_655 0.0(5)
Al_y3 Ca_x1 Si_z1 6_655 . 115.901(2)
Al_y3 Ca_x1 Si_z1 6_655 5_655 64.099(2)
Al_y3 Ca_x1 O1 6_655 . 100.326(10)
Al_y3 Ca_x1 O1 6_655 2_655 123.215(11)
Al_y3 Ca_x1 O1 6_655 5_655 35.670(11)
Al_y3 Ca_x1 O1 6_655 6_555 94.896(10)
Ti_y3 Ca_x1 Ti_y3 1_655 2_555 128.199(3)
Ti_y3 Ca_x1 Ti_y3 1_655 5_555 104.452(4)
Ti_y3 Ca_x1 Ti_y3 1_655 6_655 97.588(4)
Ti_y3 Ca_x1 Fe_y3 1_655 1_655 0.0(5)
Ti_y3 Ca_x1 Fe_y3 1_655 2_555 128.199(3)
Ti_y3 Ca_x1 Fe_y3 1_655 5_555 104.452(4)
Ti_y3 Ca_x1 Fe_y3 1_655 6_655 97.588(4)
Ti_y3 Ca_x1 Si_z1 1_655 . 64.099(2)
Ti_y3 Ca_x1 Si_z1 1_655 5_655 115.901(2)
Ti_y3 Ca_x1 O1 1_655 . 94.896(10)
Ti_y3 Ca_x1 O1 1_655 2_655 35.670(11)
Ti_y3 Ca_x1 O1 1_655 5_655 123.215(11)
Ti_y3 Ca_x1 O1 1_655 6_555 100.326(10)
Ti_y3 Ca_x1 Ti_y3 2_555 5_555 97.588(4)
Ti_y3 Ca_x1 Ti_y3 2_555 6_655 104.452(4)
Ti_y3 Ca_x1 Fe_y3 2_555 1_655 128.199(3)
Ti_y3 Ca_x1 Fe_y3 2_555 2_555 0.0(5)
Ti_y3 Ca_x1 Fe_y3 2_555 5_555 97.588(4)
Ti_y3 Ca_x1 Fe_y3 2_555 6_655 104.452(4)
Ti_y3 Ca_x1 Si_z1 2_555 . 64.099(2)
Ti_y3 Ca_x1 Si_z1 2_555 5_655 115.901(2)
Ti_y3 Ca_x1 O1 2_555 . 35.670(11)
Ti_y3 Ca_x1 O1 2_555 2_655 94.896(10)
Ti_y3 Ca_x1 O1 2_555 5_655 100.326(10)
Ti_y3 Ca_x1 O1 2_555 6_555 123.215(11)
Ti_y3 Ca_x1 Ti_y3 5_555 6_655 128.199(3)
Ti_y3 Ca_x1 Fe_y3 5_555 1_655 104.452(4)
Ti_y3 Ca_x1 Fe_y3 5_555 2_555 97.588(4)
Ti_y3 Ca_x1 Fe_y3 5_555 5_555 0.0(5)
Ti_y3 Ca_x1 Fe_y3 5_555 6_655 128.199(3)
Ti_y3 Ca_x1 Si_z1 5_555 . 115.901(2)
Ti_y3 Ca_x1 Si_z1 5_555 5_655 64.099(2)
Ti_y3 Ca_x1 O1 5_555 . 123.215(11)
Ti_y3 Ca_x1 O1 5_555 2_655 100.326(10)
Ti_y3 Ca_x1 O1 5_555 5_655 94.896(10)
Ti_y3 Ca_x1 O1 5_555 6_555 35.670(11)
Ti_y3 Ca_x1 Fe_y3 6_655 1_655 97.588(4)
Ti_y3 Ca_x1 Fe_y3 6_655 2_555 104.452(4)
Ti_y3 Ca_x1 Fe_y3 6_655 5_555 128.199(3)
Ti_y3 Ca_x1 Fe_y3 6_655 6_655 0.0(5)
Ti_y3 Ca_x1 Si_z1 6_655 . 115.901(2)
Ti_y3 Ca_x1 Si_z1 6_655 5_655 64.099(2)
Ti_y3 Ca_x1 O1 6_655 . 100.326(10)
Ti_y3 Ca_x1 O1 6_655 2_655 123.215(11)
Ti_y3 Ca_x1 O1 6_655 5_655 35.670(11)
Ti_y3 Ca_x1 O1 6_655 6_555 94.896(10)
Fe_y3 Ca_x1 Fe_y3 1_655 2_555 128.199(3)
Fe_y3 Ca_x1 Fe_y3 1_655 5_555 104.452(4)
Fe_y3 Ca_x1 Fe_y3 1_655 6_655 97.588(4)
Fe_y3 Ca_x1 Si_z1 1_655 . 64.099(2)
Fe_y3 Ca_x1 Si_z1 1_655 5_655 115.901(2)
Fe_y3 Ca_x1 O1 1_655 . 94.896(10)
Fe_y3 Ca_x1 O1 1_655 2_655 35.670(11)
Fe_y3 Ca_x1 O1 1_655 5_655 123.215(11)
Fe_y3 Ca_x1 O1 1_655 6_555 100.326(10)
Fe_y3 Ca_x1 Fe_y3 2_555 5_555 97.588(4)
Fe_y3 Ca_x1 Fe_y3 2_555 6_655 104.452(4)
Fe_y3 Ca_x1 Si_z1 2_555 . 64.099(2)
Fe_y3 Ca_x1 Si_z1 2_555 5_655 115.901(2)
Fe_y3 Ca_x1 O1 2_555 . 35.670(11)
Fe_y3 Ca_x1 O1 2_555 2_655 94.896(10)
Fe_y3 Ca_x1 O1 2_555 5_655 100.326(10)
Fe_y3 Ca_x1 O1 2_555 6_555 123.215(11)
Fe_y3 Ca_x1 Fe_y3 5_555 6_655 128.199(3)
Fe_y3 Ca_x1 Si_z1 5_555 . 115.901(2)
Fe_y3 Ca_x1 Si_z1 5_555 5_655 64.099(2)
Fe_y3 Ca_x1 O1 5_555 . 123.215(11)
Fe_y3 Ca_x1 O1 5_555 2_655 100.326(10)
Fe_y3 Ca_x1 O1 5_555 5_655 94.896(10)
Fe_y3 Ca_x1 O1 5_555 6_555 35.670(11)
Fe_y3 Ca_x1 Si_z1 6_655 . 115.901(2)
Fe_y3 Ca_x1 Si_z1 6_655 5_655 64.099(2)
Fe_y3 Ca_x1 O1 6_655 . 100.326(10)
Fe_y3 Ca_x1 O1 6_655 2_655 123.215(11)
Fe_y3 Ca_x1 O1 6_655 5_655 35.670(11)
Fe_y3 Ca_x1 O1 6_655 6_555 94.896(10)
Si_z1 Ca_x1 Si_z1 . 5_655 180.0(5)
Si_z1 Ca_x1 O1 . . 33.673(10)
Si_z1 Ca_x1 O1 . 2_655 33.673(10)
Si_z1 Ca_x1 O1 . 5_655 146.327(10)
Si_z1 Ca_x1 O1 . 6_555 146.327(10)
Si_z1 Ca_x1 O1 5_655 . 146.327(10)
Si_z1 Ca_x1 O1 5_655 2_655 146.327(10)
Si_z1 Ca_x1 O1 5_655 5_655 33.673(10)
Si_z1 Ca_x1 O1 5_655 6_555 33.673(10)
O1 Ca_x1 O1 . 2_655 67.345(14)
O1 Ca_x1 O1 . 5_655 117.765(14)
O1 Ca_x1 O1 . 6_555 156.829(15)
O1 Ca_x1 O1 2_655 5_655 156.829(15)
O1 Ca_x1 O1 2_655 6_555 117.765(14)
O1 Ca_x1 O1 5_655 6_555 67.345(14)
Ca_x1 Na_x1 Ca_x2 . . 0
Ca_x1 Na_x1 Ca_x2 . 2_655 0
Ca_x1 Na_x1 Ca_x2 . 5_655 0
Ca_x1 Na_x1 Ca_x2 . 6_555 0
Ca_x1 Na_x1 Al_y3 . 1_655 0
Ca_x1 Na_x1 Al_y3 . 2_555 0
Ca_x1 Na_x1 Al_y3 . 5_555 0
Ca_x1 Na_x1 Al_y3 . 6_655 0
Ca_x1 Na_x1 Ti_y3 . 1_655 0
Ca_x1 Na_x1 Ti_y3 . 2_555 0
Ca_x1 Na_x1 Ti_y3 . 5_555 0
Ca_x1 Na_x1 Ti_y3 . 6_655 0
Ca_x1 Na_x1 Fe_y3 . 1_655 0
Ca_x1 Na_x1 Fe_y3 . 2_555 0
Ca_x1 Na_x1 Fe_y3 . 5_555 0
Ca_x1 Na_x1 Fe_y3 . 6_655 0
Ca_x1 Na_x1 Si_z1 . . 0
Ca_x1 Na_x1 Si_z1 . 5_655 0
Ca_x1 Na_x1 O1 . . 0
Ca_x1 Na_x1 O1 . 2_655 0
Ca_x1 Na_x1 O1 . 5_655 0
Ca_x1 Na_x1 O1 . 6_555 0
Ca_x2 Na_x1 Ca_x2 . 2_655 130.657(2)
Ca_x2 Na_x1 Ca_x2 . 5_655 58.803(2)
Ca_x2 Na_x1 Ca_x2 . 6_555 150.050(2)
Ca_x2 Na_x1 Al_y3 . 1_655 58.564(3)
Ca_x2 Na_x1 Al_y3 . 2_555 152.401(3)
Ca_x2 Na_x1 Al_y3 . 5_555 56.923(3)
Ca_x2 Na_x1 Al_y3 . 6_655 100.434(3)
Ca_x2 Na_x1 Ti_y3 . 1_655 58.564(3)
Ca_x2 Na_x1 Ti_y3 . 2_555 152.401(3)
Ca_x2 Na_x1 Ti_y3 . 5_555 56.923(3)
Ca_x2 Na_x1 Ti_y3 . 6_655 100.434(3)
Ca_x2 Na_x1 Fe_y3 . 1_655 58.564(3)
Ca_x2 Na_x1 Fe_y3 . 2_555 152.401(3)
Ca_x2 Na_x1 Fe_y3 . 5_555 56.923(3)
Ca_x2 Na_x1 Fe_y3 . 6_655 100.434(3)
Ca_x2 Na_x1 Si_z1 . . 114.6717(15)
Ca_x2 Na_x1 Si_z1 . 5_655 65.3283(15)
Ca_x2 Na_x1 O1 . . 148.159(10)
Ca_x2 Na_x1 O1 . 2_655 81.098(10)
Ca_x2 Na_x1 O1 . 5_655 92.921(10)
Ca_x2 Na_x1 O1 . 6_555 41.778(10)
Ca_x2 Na_x1 Ca_x2 2_655 5_655 150.050(2)
Ca_x2 Na_x1 Ca_x2 2_655 6_555 58.803(2)
Ca_x2 Na_x1 Al_y3 2_655 1_655 152.401(3)
Ca_x2 Na_x1 Al_y3 2_655 2_555 58.564(3)
Ca_x2 Na_x1 Al_y3 2_655 5_555 100.434(3)
Ca_x2 Na_x1 Al_y3 2_655 6_655 56.923(3)
Ca_x2 Na_x1 Ti_y3 2_655 1_655 152.401(3)
Ca_x2 Na_x1 Ti_y3 2_655 2_555 58.564(3)
Ca_x2 Na_x1 Ti_y3 2_655 5_555 100.434(3)
Ca_x2 Na_x1 Ti_y3 2_655 6_655 56.923(3)
Ca_x2 Na_x1 Fe_y3 2_655 1_655 152.401(3)
Ca_x2 Na_x1 Fe_y3 2_655 2_555 58.564(3)
Ca_x2 Na_x1 Fe_y3 2_655 5_555 100.434(3)
Ca_x2 Na_x1 Fe_y3 2_655 6_655 56.923(3)
Ca_x2 Na_x1 Si_z1 2_655 . 114.6717(15)
Ca_x2 Na_x1 Si_z1 2_655 5_655 65.3283(15)
Ca_x2 Na_x1 O1 2_655 . 81.098(10)
Ca_x2 Na_x1 O1 2_655 2_655 148.159(10)
Ca_x2 Na_x1 O1 2_655 5_655 41.778(10)
Ca_x2 Na_x1 O1 2_655 6_555 92.921(10)
Ca_x2 Na_x1 Ca_x2 5_655 6_555 130.657(2)
Ca_x2 Na_x1 Al_y3 5_655 1_655 56.923(3)
Ca_x2 Na_x1 Al_y3 5_655 2_555 100.434(3)
Ca_x2 Na_x1 Al_y3 5_655 5_555 58.564(3)
Ca_x2 Na_x1 Al_y3 5_655 6_655 152.401(3)
Ca_x2 Na_x1 Ti_y3 5_655 1_655 56.923(3)
Ca_x2 Na_x1 Ti_y3 5_655 2_555 100.434(3)
Ca_x2 Na_x1 Ti_y3 5_655 5_555 58.564(3)
Ca_x2 Na_x1 Ti_y3 5_655 6_655 152.401(3)
Ca_x2 Na_x1 Fe_y3 5_655 1_655 56.923(3)
Ca_x2 Na_x1 Fe_y3 5_655 2_555 100.434(3)
Ca_x2 Na_x1 Fe_y3 5_655 5_555 58.564(3)
Ca_x2 Na_x1 Fe_y3 5_655 6_655 152.401(3)
Ca_x2 Na_x1 Si_z1 5_655 . 65.3283(15)
Ca_x2 Na_x1 Si_z1 5_655 5_655 114.6717(15)
Ca_x2 Na_x1 O1 5_655 . 92.921(10)
Ca_x2 Na_x1 O1 5_655 2_655 41.778(10)
Ca_x2 Na_x1 O1 5_655 5_655 148.159(10)
Ca_x2 Na_x1 O1 5_655 6_555 81.098(10)
Ca_x2 Na_x1 Al_y3 6_555 1_655 100.434(3)
Ca_x2 Na_x1 Al_y3 6_555 2_555 56.923(3)
Ca_x2 Na_x1 Al_y3 6_555 5_555 152.401(3)
Ca_x2 Na_x1 Al_y3 6_555 6_655 58.564(3)
Ca_x2 Na_x1 Ti_y3 6_555 1_655 100.434(3)
Ca_x2 Na_x1 Ti_y3 6_555 2_555 56.923(3)
Ca_x2 Na_x1 Ti_y3 6_555 5_555 152.401(3)
Ca_x2 Na_x1 Ti_y3 6_555 6_655 58.564(3)
Ca_x2 Na_x1 Fe_y3 6_555 1_655 100.434(3)
Ca_x2 Na_x1 Fe_y3 6_555 2_555 56.923(3)
Ca_x2 Na_x1 Fe_y3 6_555 5_555 152.401(3)
Ca_x2 Na_x1 Fe_y3 6_555 6_655 58.564(3)
Ca_x2 Na_x1 Si_z1 6_555 . 65.3283(15)
Ca_x2 Na_x1 Si_z1 6_555 5_655 114.6717(15)
Ca_x2 Na_x1 O1 6_555 . 41.778(10)
Ca_x2 Na_x1 O1 6_555 2_655 92.921(10)
Ca_x2 Na_x1 O1 6_555 5_655 81.098(10)
Ca_x2 Na_x1 O1 6_555 6_555 148.159(10)
Al_y3 Na_x1 Al_y3 1_655 2_555 128.199(3)
Al_y3 Na_x1 Al_y3 1_655 5_555 104.452(4)
Al_y3 Na_x1 Al_y3 1_655 6_655 97.588(4)
Al_y3 Na_x1 Ti_y3 1_655 1_655 0.0(5)
Al_y3 Na_x1 Ti_y3 1_655 2_555 128.199(3)
Al_y3 Na_x1 Ti_y3 1_655 5_555 104.452(4)
Al_y3 Na_x1 Ti_y3 1_655 6_655 97.588(4)
Al_y3 Na_x1 Fe_y3 1_655 1_655 0.0(5)
Al_y3 Na_x1 Fe_y3 1_655 2_555 128.199(3)
Al_y3 Na_x1 Fe_y3 1_655 5_555 104.452(4)
Al_y3 Na_x1 Fe_y3 1_655 6_655 97.588(4)
Al_y3 Na_x1 Si_z1 1_655 . 64.099(2)
Al_y3 Na_x1 Si_z1 1_655 5_655 115.901(2)
Al_y3 Na_x1 O1 1_655 . 94.896(10)
Al_y3 Na_x1 O1 1_655 2_655 35.670(11)
Al_y3 Na_x1 O1 1_655 5_655 123.215(11)
Al_y3 Na_x1 O1 1_655 6_555 100.326(10)
Al_y3 Na_x1 Al_y3 2_555 5_555 97.588(4)
Al_y3 Na_x1 Al_y3 2_555 6_655 104.452(4)
Al_y3 Na_x1 Ti_y3 2_555 1_655 128.199(3)
Al_y3 Na_x1 Ti_y3 2_555 2_555 0.0(5)
Al_y3 Na_x1 Ti_y3 2_555 5_555 97.588(4)
Al_y3 Na_x1 Ti_y3 2_555 6_655 104.452(4)
Al_y3 Na_x1 Fe_y3 2_555 1_655 128.199(3)
Al_y3 Na_x1 Fe_y3 2_555 2_555 0.0(5)
Al_y3 Na_x1 Fe_y3 2_555 5_555 97.588(4)
Al_y3 Na_x1 Fe_y3 2_555 6_655 104.452(4)
Al_y3 Na_x1 Si_z1 2_555 . 64.099(2)
Al_y3 Na_x1 Si_z1 2_555 5_655 115.901(2)
Al_y3 Na_x1 O1 2_555 . 35.670(11)
Al_y3 Na_x1 O1 2_555 2_655 94.896(10)
Al_y3 Na_x1 O1 2_555 5_655 100.326(10)
Al_y3 Na_x1 O1 2_555 6_555 123.215(11)
Al_y3 Na_x1 Al_y3 5_555 6_655 128.199(3)
Al_y3 Na_x1 Ti_y3 5_555 1_655 104.452(4)
Al_y3 Na_x1 Ti_y3 5_555 2_555 97.588(4)
Al_y3 Na_x1 Ti_y3 5_555 5_555 0.0(5)
Al_y3 Na_x1 Ti_y3 5_555 6_655 128.199(3)
Al_y3 Na_x1 Fe_y3 5_555 1_655 104.452(4)
Al_y3 Na_x1 Fe_y3 5_555 2_555 97.588(4)
Al_y3 Na_x1 Fe_y3 5_555 5_555 0.0(5)
Al_y3 Na_x1 Fe_y3 5_555 6_655 128.199(3)
Al_y3 Na_x1 Si_z1 5_555 . 115.901(2)
Al_y3 Na_x1 Si_z1 5_555 5_655 64.099(2)
Al_y3 Na_x1 O1 5_555 . 123.215(11)
Al_y3 Na_x1 O1 5_555 2_655 100.326(10)
Al_y3 Na_x1 O1 5_555 5_655 94.896(10)
Al_y3 Na_x1 O1 5_555 6_555 35.670(11)
Al_y3 Na_x1 Ti_y3 6_655 1_655 97.588(4)
Al_y3 Na_x1 Ti_y3 6_655 2_555 104.452(4)
Al_y3 Na_x1 Ti_y3 6_655 5_555 128.199(3)
Al_y3 Na_x1 Ti_y3 6_655 6_655 0.0(5)
Al_y3 Na_x1 Fe_y3 6_655 1_655 97.588(4)
Al_y3 Na_x1 Fe_y3 6_655 2_555 104.452(4)
Al_y3 Na_x1 Fe_y3 6_655 5_555 128.199(3)
Al_y3 Na_x1 Fe_y3 6_655 6_655 0.0(5)
Al_y3 Na_x1 Si_z1 6_655 . 115.901(2)
Al_y3 Na_x1 Si_z1 6_655 5_655 64.099(2)
Al_y3 Na_x1 O1 6_655 . 100.326(10)
Al_y3 Na_x1 O1 6_655 2_655 123.215(11)
Al_y3 Na_x1 O1 6_655 5_655 35.670(11)
Al_y3 Na_x1 O1 6_655 6_555 94.896(10)
Ti_y3 Na_x1 Ti_y3 1_655 2_555 128.199(3)
Ti_y3 Na_x1 Ti_y3 1_655 5_555 104.452(4)
Ti_y3 Na_x1 Ti_y3 1_655 6_655 97.588(4)
Ti_y3 Na_x1 Fe_y3 1_655 1_655 0.0(5)
Ti_y3 Na_x1 Fe_y3 1_655 2_555 128.199(3)
Ti_y3 Na_x1 Fe_y3 1_655 5_555 104.452(4)
Ti_y3 Na_x1 Fe_y3 1_655 6_655 97.588(4)
Ti_y3 Na_x1 Si_z1 1_655 . 64.099(2)
Ti_y3 Na_x1 Si_z1 1_655 5_655 115.901(2)
Ti_y3 Na_x1 O1 1_655 . 94.896(10)
Ti_y3 Na_x1 O1 1_655 2_655 35.670(11)
Ti_y3 Na_x1 O1 1_655 5_655 123.215(11)
Ti_y3 Na_x1 O1 1_655 6_555 100.326(10)
Ti_y3 Na_x1 Ti_y3 2_555 5_555 97.588(4)
Ti_y3 Na_x1 Ti_y3 2_555 6_655 104.452(4)
Ti_y3 Na_x1 Fe_y3 2_555 1_655 128.199(3)
Ti_y3 Na_x1 Fe_y3 2_555 2_555 0.0(5)
Ti_y3 Na_x1 Fe_y3 2_555 5_555 97.588(4)
Ti_y3 Na_x1 Fe_y3 2_555 6_655 104.452(4)
Ti_y3 Na_x1 Si_z1 2_555 . 64.099(2)
Ti_y3 Na_x1 Si_z1 2_555 5_655 115.901(2)
Ti_y3 Na_x1 O1 2_555 . 35.670(11)
Ti_y3 Na_x1 O1 2_555 2_655 94.896(10)
Ti_y3 Na_x1 O1 2_555 5_655 100.326(10)
Ti_y3 Na_x1 O1 2_555 6_555 123.215(11)
Ti_y3 Na_x1 Ti_y3 5_555 6_655 128.199(3)
Ti_y3 Na_x1 Fe_y3 5_555 1_655 104.452(4)
Ti_y3 Na_x1 Fe_y3 5_555 2_555 97.588(4)
Ti_y3 Na_x1 Fe_y3 5_555 5_555 0.0(5)
Ti_y3 Na_x1 Fe_y3 5_555 6_655 128.199(3)
Ti_y3 Na_x1 Si_z1 5_555 . 115.901(2)
Ti_y3 Na_x1 Si_z1 5_555 5_655 64.099(2)
Ti_y3 Na_x1 O1 5_555 . 123.215(11)
Ti_y3 Na_x1 O1 5_555 2_655 100.326(10)
Ti_y3 Na_x1 O1 5_555 5_655 94.896(10)
Ti_y3 Na_x1 O1 5_555 6_555 35.670(11)
Ti_y3 Na_x1 Fe_y3 6_655 1_655 97.588(4)
Ti_y3 Na_x1 Fe_y3 6_655 2_555 104.452(4)
Ti_y3 Na_x1 Fe_y3 6_655 5_555 128.199(3)
Ti_y3 Na_x1 Fe_y3 6_655 6_655 0.0(5)
Ti_y3 Na_x1 Si_z1 6_655 . 115.901(2)
Ti_y3 Na_x1 Si_z1 6_655 5_655 64.099(2)
Ti_y3 Na_x1 O1 6_655 . 100.326(10)
Ti_y3 Na_x1 O1 6_655 2_655 123.215(11)
Ti_y3 Na_x1 O1 6_655 5_655 35.670(11)
Ti_y3 Na_x1 O1 6_655 6_555 94.896(10)
Fe_y3 Na_x1 Fe_y3 1_655 2_555 128.199(3)
Fe_y3 Na_x1 Fe_y3 1_655 5_555 104.452(4)
Fe_y3 Na_x1 Fe_y3 1_655 6_655 97.588(4)
Fe_y3 Na_x1 Si_z1 1_655 . 64.099(2)
Fe_y3 Na_x1 Si_z1 1_655 5_655 115.901(2)
Fe_y3 Na_x1 O1 1_655 . 94.896(10)
Fe_y3 Na_x1 O1 1_655 2_655 35.670(11)
Fe_y3 Na_x1 O1 1_655 5_655 123.215(11)
Fe_y3 Na_x1 O1 1_655 6_555 100.326(10)
Fe_y3 Na_x1 Fe_y3 2_555 5_555 97.588(4)
Fe_y3 Na_x1 Fe_y3 2_555 6_655 104.452(4)
Fe_y3 Na_x1 Si_z1 2_555 . 64.099(2)
Fe_y3 Na_x1 Si_z1 2_555 5_655 115.901(2)
Fe_y3 Na_x1 O1 2_555 . 35.670(11)
Fe_y3 Na_x1 O1 2_555 2_655 94.896(10)
Fe_y3 Na_x1 O1 2_555 5_655 100.326(10)
Fe_y3 Na_x1 O1 2_555 6_555 123.215(11)
Fe_y3 Na_x1 Fe_y3 5_555 6_655 128.199(3)
Fe_y3 Na_x1 Si_z1 5_555 . 115.901(2)
Fe_y3 Na_x1 Si_z1 5_555 5_655 64.099(2)
Fe_y3 Na_x1 O1 5_555 . 123.215(11)
Fe_y3 Na_x1 O1 5_555 2_655 100.326(10)
Fe_y3 Na_x1 O1 5_555 5_655 94.896(10)
Fe_y3 Na_x1 O1 5_555 6_555 35.670(11)
Fe_y3 Na_x1 Si_z1 6_655 . 115.901(2)
Fe_y3 Na_x1 Si_z1 6_655 5_655 64.099(2)
Fe_y3 Na_x1 O1 6_655 . 100.326(10)
Fe_y3 Na_x1 O1 6_655 2_655 123.215(11)
Fe_y3 Na_x1 O1 6_655 5_655 35.670(11)
Fe_y3 Na_x1 O1 6_655 6_555 94.896(10)
Si_z1 Na_x1 Si_z1 . 5_655 180.0(5)
Si_z1 Na_x1 O1 . . 33.673(10)
Si_z1 Na_x1 O1 . 2_655 33.673(10)
Si_z1 Na_x1 O1 . 5_655 146.327(10)
Si_z1 Na_x1 O1 . 6_555 146.327(10)
Si_z1 Na_x1 O1 5_655 . 146.327(10)
Si_z1 Na_x1 O1 5_655 2_655 146.327(10)
Si_z1 Na_x1 O1 5_655 5_655 33.673(10)
Si_z1 Na_x1 O1 5_655 6_555 33.673(10)
O1 Na_x1 O1 . 2_655 67.345(14)
O1 Na_x1 O1 . 5_655 117.765(14)
O1 Na_x1 O1 . 6_555 156.829(15)
O1 Na_x1 O1 2_655 5_655 156.829(15)
O1 Na_x1 O1 2_655 6_555 117.765(14)
O1 Na_x1 O1 5_655 6_555 67.345(14)
Ca_x1 Ca_x2 Na_x1 . . 0.0(5)
Ca_x1 Ca_x2 Ca_x2 . 5_655 60.599(2)
Ca_x1 Ca_x2 Ca_x3 . 7_546 152.282(4)
Ca_x1 Ca_x2 Al_y2 . 7_655 125.983(3)
Ca_x1 Ca_x2 Mg_y2 . 7_655 125.983(3)
Ca_x1 Ca_x2 Al_y3 . 1_655 55.332(3)
Ca_x1 Ca_x2 Al_y3 . 5_555 55.969(3)
Ca_x1 Ca_x2 Al_y3 . 15_655 100.793(4)
Ca_x1 Ca_x2 Ti_y3 . 1_655 55.332(3)
Ca_x1 Ca_x2 Ti_y3 . 5_555 55.969(3)
Ca_x1 Ca_x2 Ti_y3 . 15_655 100.793(4)
Ca_x1 Ca_x2 Fe_y3 . 5_555 55.969(3)
Ca_x1 Ca_x2 Fe_y3 . 15_655 100.793(4)
Ca_x1 Ca_x2 Si_z2 . 15_664 66.117(4)
Ca_x1 Ca_x2 Si_z3 . 3_645 108.686(4)
Ca_x1 Ca_x2 O2 . 15_664 43.867(10)
Ca_x1 Ca_x2 O3 . 5_656 109.386(10)
Ca_x1 Ca_x2 O5 . 3_645 79.085(12)
Ca_x1 Ca_x2 O5 . 7_545 78.110(12)
Ca_x1 Ca_x2 O8 . 1_545 153.668(11)
Na_x1 Ca_x2 Ca_x2 . 5_655 60.599(2)
Na_x1 Ca_x2 Ca_x3 . 7_546 152.282(4)
Na_x1 Ca_x2 Al_y2 . 7_655 125.983(3)
Na_x1 Ca_x2 Mg_y2 . 7_655 125.983(3)
Na_x1 Ca_x2 Al_y3 . 1_655 55.332(3)
Na_x1 Ca_x2 Al_y3 . 5_555 55.969(3)
Na_x1 Ca_x2 Al_y3 . 15_655 100.793(4)
Na_x1 Ca_x2 Ti_y3 . 1_655 55.332(3)
Na_x1 Ca_x2 Ti_y3 . 5_555 55.969(3)
Na_x1 Ca_x2 Ti_y3 . 15_655 100.793(4)
Na_x1 Ca_x2 Fe_y3 . 5_555 55.969(3)
Na_x1 Ca_x2 Fe_y3 . 15_655 100.793(4)
Na_x1 Ca_x2 Si_z2 . 15_664 66.117(4)
Na_x1 Ca_x2 Si_z3 . 3_645 108.686(4)
Na_x1 Ca_x2 O2 . 15_664 43.867(10)
Na_x1 Ca_x2 O3 . 5_656 109.386(10)
Na_x1 Ca_x2 O5 . 3_645 79.085(12)
Na_x1 Ca_x2 O5 . 7_545 78.110(12)
Na_x1 Ca_x2 O8 . 1_545 153.668(11)
Ca_x2 Ca_x2 Ca_x3 5_655 7_546 132.734(4)
Ca_x2 Ca_x2 Al_y2 5_655 7_655 145.684(4)
Ca_x2 Ca_x2 Mg_y2 5_655 7_655 145.684(4)
Ca_x2 Ca_x2 Al_y3 5_655 1_655 56.645(3)
Ca_x2 Ca_x2 Al_y3 5_655 5_555 58.980(3)
Ca_x2 Ca_x2 Al_y3 5_655 15_655 158.577(5)
Ca_x2 Ca_x2 Ti_y3 5_655 1_655 56.645(3)
Ca_x2 Ca_x2 Ti_y3 5_655 5_555 58.980(3)
Ca_x2 Ca_x2 Ti_y3 5_655 15_655 158.577(5)
Ca_x2 Ca_x2 Fe_y3 5_655 5_555 58.980(3)
Ca_x2 Ca_x2 Fe_y3 5_655 15_655 158.577(5)
Ca_x2 Ca_x2 Si_z2 5_655 15_664 111.448(5)
Ca_x2 Ca_x2 Si_z3 5_655 3_645 62.849(4)
Ca_x2 Ca_x2 O2 5_655 15_664 80.513(10)
Ca_x2 Ca_x2 O3 5_655 5_656 135.869(10)
Ca_x2 Ca_x2 O5 5_655 3_645 42.033(11)
Ca_x2 Ca_x2 O5 5_655 7_545 40.195(11)
Ca_x2 Ca_x2 O8 5_655 1_545 125.197(10)
Ca_x3 Ca_x2 Al_y2 7_546 7_655 60.100(3)
Ca_x3 Ca_x2 Mg_y2 7_546 7_655 60.100(3)
Ca_x3 Ca_x2 Al_y3 7_546 1_655 150.849(5)
Ca_x3 Ca_x2 Al_y3 7_546 5_555 106.416(4)
Ca_x3 Ca_x2 Al_y3 7_546 15_655 59.507(4)
Ca_x3 Ca_x2 Ti_y3 7_546 1_655 150.849(5)
Ca_x3 Ca_x2 Ti_y3 7_546 5_555 106.416(4)
Ca_x3 Ca_x2 Ti_y3 7_546 15_655 59.507(4)
Ca_x3 Ca_x2 Fe_y3 7_546 5_555 106.416(4)
Ca_x3 Ca_x2 Fe_y3 7_546 15_655 59.507(4)
Ca_x3 Ca_x2 Si_z2 7_546 15_664 114.618(5)
Ca_x3 Ca_x2 Si_z3 7_546 3_645 71.241(4)
Ca_x3 Ca_x2 O2 7_546 15_664 145.267(11)
Ca_x3 Ca_x2 O3 7_546 5_656 43.061(10)
Ca_x3 Ca_x2 O5 7_546 3_645 98.012(12)
Ca_x3 Ca_x2 O5 7_546 7_545 128.611(12)
Ca_x3 Ca_x2 O8 7_546 1_545 46.912(10)
Al_y2 Ca_x2 Mg_y2 7_655 7_655 0.0(5)
Al_y2 Ca_x2 Al_y3 7_655 1_655 97.301(4)
Al_y2 Ca_x2 Al_y3 7_655 5_555 155.273(4)
Al_y2 Ca_x2 Al_y3 7_655 15_655 52.934(3)
Al_y2 Ca_x2 Ti_y3 7_655 1_655 97.301(4)
Al_y2 Ca_x2 Ti_y3 7_655 5_555 155.273(4)
Al_y2 Ca_x2 Ti_y3 7_655 15_655 52.934(3)
Al_y2 Ca_x2 Fe_y3 7_655 5_555 155.273(4)
Al_y2 Ca_x2 Fe_y3 7_655 15_655 52.934(3)
Al_y2 Ca_x2 Si_z2 7_655 15_664 60.022(4)
Al_y2 Ca_x2 Si_z3 7_655 3_645 125.309(5)
Al_y2 Ca_x2 O2 7_655 15_664 86.852(11)
Al_y2 Ca_x2 O3 7_655 5_656 77.083(10)
Al_y2 Ca_x2 O5 7_655 3_645 154.931(12)
Al_y2 Ca_x2 O5 7_655 7_545 105.549(11)
Al_y2 Ca_x2 O8 7_655 1_545 32.809(10)
Mg_y2 Ca_x2 Al_y3 7_655 1_655 97.301(4)
Mg_y2 Ca_x2 Al_y3 7_655 5_555 155.273(4)
Mg_y2 Ca_x2 Al_y3 7_655 15_655 52.934(3)
Mg_y2 Ca_x2 Ti_y3 7_655 1_655 97.301(4)
Mg_y2 Ca_x2 Ti_y3 7_655 5_555 155.273(4)
Mg_y2 Ca_x2 Ti_y3 7_655 15_655 52.934(3)
Mg_y2 Ca_x2 Fe_y3 7_655 5_555 155.273(4)
Mg_y2 Ca_x2 Fe_y3 7_655 15_655 52.934(3)
Mg_y2 Ca_x2 Si_z2 7_655 15_664 60.022(4)
Mg_y2 Ca_x2 Si_z3 7_655 3_645 125.309(5)
Mg_y2 Ca_x2 O2 7_655 15_664 86.852(11)
Mg_y2 Ca_x2 O3 7_655 5_656 77.083(10)
Mg_y2 Ca_x2 O5 7_655 3_645 154.931(12)
Mg_y2 Ca_x2 O5 7_655 7_545 105.549(11)
Mg_y2 Ca_x2 O8 7_655 1_545 32.809(10)
Al_y3 Ca_x2 Al_y3 1_655 5_555 101.009(4)
Al_y3 Ca_x2 Al_y3 1_655 15_655 123.584(5)
Al_y3 Ca_x2 Ti_y3 1_655 1_655 0.0(5)
Al_y3 Ca_x2 Ti_y3 1_655 5_555 101.009(4)
Al_y3 Ca_x2 Ti_y3 1_655 15_655 123.584(5)
Al_y3 Ca_x2 Fe_y3 1_655 5_555 101.009(4)
Al_y3 Ca_x2 Fe_y3 1_655 15_655 123.584(5)
Al_y3 Ca_x2 Si_z2 1_655 15_664 58.636(4)
Al_y3 Ca_x2 Si_z3 1_655 3_645 116.481(5)
Al_y3 Ca_x2 O2 1_655 15_664 32.449(10)
Al_y3 Ca_x2 O3 1_655 5_656 156.431(11)
Al_y3 Ca_x2 O5 1_655 3_645 98.452(11)
Al_y3 Ca_x2 O5 1_655 7_545 34.690(12)
Al_y3 Ca_x2 O8 1_655 1_545 104.026(11)
Al_y3 Ca_x2 Al_y3 5_555 15_655 102.672(5)
Al_y3 Ca_x2 Ti_y3 5_555 1_655 101.009(4)
Al_y3 Ca_x2 Ti_y3 5_555 5_555 0.0(5)
Al_y3 Ca_x2 Ti_y3 5_555 15_655 102.672(5)
Al_y3 Ca_x2 Fe_y3 5_555 5_555 0.0(5)
Al_y3 Ca_x2 Fe_y3 5_555 15_655 102.672(5)
Al_y3 Ca_x2 Si_z2 5_555 15_664 117.161(5)
Al_y3 Ca_x2 Si_z3 5_555 3_645 59.325(5)
Al_y3 Ca_x2 O2 5_555 15_664 99.828(11)
Al_y3 Ca_x2 O3 5_555 5_656 79.506(10)
Al_y3 Ca_x2 O5 5_555 3_645 35.813(12)
Al_y3 Ca_x2 O5 5_555 7_545 98.952(11)
Al_y3 Ca_x2 O8 5_555 1_545 150.354(11)
Al_y3 Ca_x2 Ti_y3 15_655 1_655 123.584(5)
Al_y3 Ca_x2 Ti_y3 15_655 5_555 102.672(5)
Al_y3 Ca_x2 Ti_y3 15_655 15_655 0.0(5)
Al_y3 Ca_x2 Fe_y3 15_655 5_555 102.672(5)
Al_y3 Ca_x2 Fe_y3 15_655 15_655 0.0(5)
Al_y3 Ca_x2 Si_z2 15_655 15_664 64.970(4)
Al_y3 Ca_x2 Si_z3 15_655 3_645 119.708(5)
Al_y3 Ca_x2 O2 15_655 15_664 93.065(11)
Al_y3 Ca_x2 O3 15_655 5_656 35.881(10)
Al_y3 Ca_x2 O5 15_655 3_645 129.052(12)
Al_y3 Ca_x2 O5 15_655 7_545 152.921(12)
Al_y3 Ca_x2 O8 15_655 1_545 76.219(10)
Ti_y3 Ca_x2 Ti_y3 1_655 5_555 101.009(4)
Ti_y3 Ca_x2 Ti_y3 1_655 15_655 123.584(5)
Ti_y3 Ca_x2 Fe_y3 1_655 5_555 101.009(4)
Ti_y3 Ca_x2 Fe_y3 1_655 15_655 123.584(5)
Ti_y3 Ca_x2 Si_z2 1_655 15_664 58.636(4)
Ti_y3 Ca_x2 Si_z3 1_655 3_645 116.481(5)
Ti_y3 Ca_x2 O2 1_655 15_664 32.449(10)
Ti_y3 Ca_x2 O3 1_655 5_656 156.431(11)
Ti_y3 Ca_x2 O5 1_655 3_645 98.452(11)
Ti_y3 Ca_x2 O5 1_655 7_545 34.690(12)
Ti_y3 Ca_x2 O8 1_655 1_545 104.026(11)
Ti_y3 Ca_x2 Ti_y3 5_555 15_655 102.672(5)
Ti_y3 Ca_x2 Fe_y3 5_555 5_555 0.0(5)
Ti_y3 Ca_x2 Fe_y3 5_555 15_655 102.672(5)
Ti_y3 Ca_x2 Si_z2 5_555 15_664 117.161(5)
Ti_y3 Ca_x2 Si_z3 5_555 3_645 59.325(5)
Ti_y3 Ca_x2 O2 5_555 15_664 99.828(11)
Ti_y3 Ca_x2 O3 5_555 5_656 79.506(10)
Ti_y3 Ca_x2 O5 5_555 3_645 35.813(12)
Ti_y3 Ca_x2 O5 5_555 7_545 98.952(11)
Ti_y3 Ca_x2 O8 5_555 1_545 150.354(11)
Ti_y3 Ca_x2 Fe_y3 15_655 5_555 102.672(5)
Ti_y3 Ca_x2 Fe_y3 15_655 15_655 0.0(5)
Ti_y3 Ca_x2 Si_z2 15_655 15_664 64.970(4)
Ti_y3 Ca_x2 Si_z3 15_655 3_645 119.708(5)
Ti_y3 Ca_x2 O2 15_655 15_664 93.065(11)
Ti_y3 Ca_x2 O3 15_655 5_656 35.881(10)
Ti_y3 Ca_x2 O5 15_655 3_645 129.052(12)
Ti_y3 Ca_x2 O5 15_655 7_545 152.921(12)
Ti_y3 Ca_x2 O8 15_655 1_545 76.219(10)
Fe_y3 Ca_x2 Fe_y3 5_555 15_655 102.672(5)
Fe_y3 Ca_x2 Si_z2 5_555 15_664 117.161(5)
Fe_y3 Ca_x2 Si_z3 5_555 3_645 59.325(5)
Fe_y3 Ca_x2 O2 5_555 15_664 99.828(11)
Fe_y3 Ca_x2 O3 5_555 5_656 79.506(10)
Fe_y3 Ca_x2 O5 5_555 3_645 35.813(12)
Fe_y3 Ca_x2 O5 5_555 7_545 98.952(11)
Fe_y3 Ca_x2 O8 5_555 1_545 150.354(11)
Fe_y3 Ca_x2 Si_z2 15_655 15_664 64.970(4)
Fe_y3 Ca_x2 Si_z3 15_655 3_645 119.708(5)
Fe_y3 Ca_x2 O2 15_655 15_664 93.065(11)
Fe_y3 Ca_x2 O3 15_655 5_656 35.881(10)
Fe_y3 Ca_x2 O5 15_655 3_645 129.052(12)
Fe_y3 Ca_x2 O5 15_655 7_545 152.921(12)
Fe_y3 Ca_x2 O8 15_655 1_545 76.219(10)
Si_z2 Ca_x2 Si_z3 15_664 3_645 174.136(6)
Si_z2 Ca_x2 O2 15_664 15_664 31.000(11)
Si_z2 Ca_x2 O3 15_664 5_656 99.837(11)
Si_z2 Ca_x2 O5 15_664 3_645 144.947(13)
Si_z2 Ca_x2 O5 15_664 7_545 90.700(12)
Si_z2 Ca_x2 O8 15_664 1_545 89.635(11)
Si_z3 Ca_x2 O2 3_645 15_664 143.202(11)
Si_z3 Ca_x2 O3 3_645 5_656 84.339(10)
Si_z3 Ca_x2 O5 3_645 3_645 29.633(12)
Si_z3 Ca_x2 O5 3_645 7_545 85.421(12)
Si_z3 Ca_x2 O8 3_645 1_545 94.936(11)
O2 Ca_x2 O3 15_664 5_656 123.991(15)
O2 Ca_x2 O5 15_664 3_645 116.466(16)
O2 Ca_x2 O5 15_664 7_545 67.137(15)
O2 Ca_x2 O8 15_664 1_545 109.818(15)
O3 Ca_x2 O5 5_656 3_645 95.361(15)
O3 Ca_x2 O5 5_656 7_545 168.865(16)
O3 Ca_x2 O8 5_656 1_545 83.778(14)
O5 Ca_x2 O5 3_645 7_545 77.685(15)
O5 Ca_x2 O8 3_645 1_545 123.472(16)
O5 Ca_x2 O8 7_545 1_545 92.768(15)
Ca_x2 Ca_x3 Ca_x3 7_656 3_655 127.630(5)
Ca_x2 Ca_x3 Ca_x3 7_656 4_565 100.066(4)
Ca_x2 Ca_x3 Ca_x3 7_656 6_566 128.034(4)
Ca_x2 Ca_x3 Ca_x3 7_656 7_556 155.002(5)
Ca_x2 Ca_x3 Ca_x4 7_656 1_556 76.600(5)
Ca_x2 Ca_x3 Al_y2 7_656 1_666 56.540(3)
Ca_x2 Ca_x3 Mg_y2 7_656 1_666 56.540(3)
Ca_x2 Ca_x3 Al_y3 7_656 9_666 56.046(3)
Ca_x2 Ca_x3 Ti_y3 7_656 9_666 56.046(3)
Ca_x2 Ca_x3 Si_z2 7_656 4_665 64.329(4)
Ca_x2 Ca_x3 O7 7_656 1_565 126.436(12)
Ca_x2 Ca_x3 Fe_y1a 7_656 1_556 86.262(18)
Ca_x2 Ca_x3 Fe_y1b 7_656 1_556 91.442(11)
Ca_x2 Ca_x3 Mg_y1a 7_656 1_556 86.262(18)
Ca_x3 Ca_x3 Ca_x3 3_655 4_565 90.000(4)
Ca_x3 Ca_x3 Ca_x3 3_655 6_566 100.912(4)
Ca_x3 Ca_x3 Ca_x3 3_655 7_556 64.736(4)
Ca_x3 Ca_x3 Ca_x4 3_655 1_556 62.852(4)
Ca_x3 Ca_x3 Al_y2 3_655 1_666 98.890(4)
Ca_x3 Ca_x3 Mg_y2 3_655 1_666 98.890(4)
Ca_x3 Ca_x3 Al_y3 3_655 9_666 144.510(5)
Ca_x3 Ca_x3 Ti_y3 3_655 9_666 144.510(5)
Ca_x3 Ca_x3 Si_z2 3_655 4_665 154.628(6)
Ca_x3 Ca_x3 O7 3_655 1_565 42.689(11)
Ca_x3 Ca_x3 Fe_y1a 3_655 1_556 57.009(10)
Ca_x3 Ca_x3 Fe_y1b 3_655 1_556 54.207(6)
Ca_x3 Ca_x3 Mg_y1a 3_655 1_556 57.009(10)
Ca_x3 Ca_x3 Ca_x3 4_565 6_566 58.113(4)
Ca_x3 Ca_x3 Ca_x3 4_565 7_556 101.631(5)
Ca_x3 Ca_x3 Ca_x4 4_565 1_556 62.852(4)
Ca_x3 Ca_x3 Al_y2 4_565 1_666 155.441(5)
Ca_x3 Ca_x3 Mg_y2 4_565 1_666 155.441(5)
Ca_x3 Ca_x3 Al_y3 4_565 9_666 125.330(5)
Ca_x3 Ca_x3 Ti_y3 4_565 9_666 125.330(5)
Ca_x3 Ca_x3 Si_z2 4_565 4_665 64.872(5)
Ca_x3 Ca_x3 O7 4_565 1_565 126.601(12)
Ca_x3 Ca_x3 Fe_y1a 4_565 1_556 57.009(10)
Ca_x3 Ca_x3 Fe_y1b 4_565 1_556 54.207(6)
Ca_x3 Ca_x3 Mg_y1a 4_565 1_556 57.009(10)
Ca_x3 Ca_x3 Ca_x3 6_566 7_556 57.152(4)
Ca_x3 Ca_x3 Ca_x4 6_566 1_556 118.532(5)
Ca_x3 Ca_x3 Al_y2 6_566 1_666 140.405(4)
Ca_x3 Ca_x3 Mg_y2 6_566 1_666 140.405(4)
Ca_x3 Ca_x3 Al_y3 6_566 9_666 96.249(4)
Ca_x3 Ca_x3 Ti_y3 6_566 9_666 96.249(4)
Ca_x3 Ca_x3 Si_z2 6_566 4_665 63.719(4)
Ca_x3 Ca_x3 O7 6_566 1_565 100.772(11)
Ca_x3 Ca_x3 Fe_y1a 6_566 1_556 110.092(16)
Ca_x3 Ca_x3 Fe_y1b 6_566 1_556 105.485(10)
Ca_x3 Ca_x3 Mg_y1a 6_566 1_556 110.092(16)
Ca_x3 Ca_x3 Ca_x4 7_556 1_556 124.801(5)
Ca_x3 Ca_x3 Al_y2 7_556 1_666 102.869(4)
Ca_x3 Ca_x3 Mg_y2 7_556 1_666 102.869(4)
Ca_x3 Ca_x3 Al_y3 7_556 9_666 100.699(5)
Ca_x3 Ca_x3 Ti_y3 7_556 9_666 100.699(5)
Ca_x3 Ca_x3 Si_z2 7_556 4_665 114.881(6)
Ca_x3 Ca_x3 O7 7_556 1_565 44.068(11)
Ca_x3 Ca_x3 Fe_y1a 7_556 1_556 116.093(16)
Ca_x3 Ca_x3 Fe_y1b 7_556 1_556 111.333(10)
Ca_x3 Ca_x3 Mg_y1a 7_556 1_556 116.093(16)
Ca_x4 Ca_x3 Al_y2 1_556 1_666 100.998(5)
Ca_x4 Ca_x3 Mg_y2 1_556 1_666 100.998(5)
Ca_x4 Ca_x3 Al_y3 1_556 9_666 132.425(6)
Ca_x4 Ca_x3 Ti_y3 1_556 9_666 132.425(6)
Ca_x4 Ca_x3 Si_z2 1_556 4_665 105.206(5)
Ca_x4 Ca_x3 O7 1_556 1_565 100.561(11)
Ca_x4 Ca_x3 Fe_y1a 1_556 1_556 10.169(19)
Ca_x4 Ca_x3 Fe_y1b 1_556 1_556 15.614(12)
Ca_x4 Ca_x3 Mg_y1a 1_556 1_556 10.169(19)
Al_y2 Ca_x3 Mg_y2 1_666 1_666 0.0(5)
Al_y2 Ca_x3 Al_y3 1_666 9_666 50.803(3)
Al_y2 Ca_x3 Ti_y3 1_666 9_666 50.803(3)
Al_y2 Ca_x3 Si_z2 1_666 4_665 105.587(5)
Al_y2 Ca_x3 O7 1_666 1_565 72.292(11)
Al_y2 Ca_x3 Fe_y1a 1_666 1_556 109.465(15)
Al_y2 Ca_x3 Fe_y1b 1_666 1_556 113.921(10)
Al_y2 Ca_x3 Mg_y1a 1_666 1_556 109.465(15)
Mg_y2 Ca_x3 Al_y3 1_666 9_666 50.803(3)
Mg_y2 Ca_x3 Ti_y3 1_666 9_666 50.803(3)
Mg_y2 Ca_x3 Si_z2 1_666 4_665 105.587(5)
Mg_y2 Ca_x3 O7 1_666 1_565 72.292(11)
Mg_y2 Ca_x3 Fe_y1a 1_666 1_556 109.465(15)
Mg_y2 Ca_x3 Fe_y1b 1_666 1_556 113.921(10)
Mg_y2 Ca_x3 Mg_y1a 1_666 1_556 109.465(15)
Al_y3 Ca_x3 Ti_y3 9_666 9_666 0.0(5)
Al_y3 Ca_x3 Si_z2 9_666 4_665 60.458(5)
Al_y3 Ca_x3 O7 9_666 1_565 103.716(12)
Al_y3 Ca_x3 Fe_y1a 9_666 1_556 142.277(18)
Al_y3 Ca_x3 Fe_y1b 9_666 1_556 147.487(12)
Al_y3 Ca_x3 Mg_y1a 9_666 1_556 142.277(18)
Ti_y3 Ca_x3 Si_z2 9_666 4_665 60.458(5)
Ti_y3 Ca_x3 O7 9_666 1_565 103.716(12)
Ti_y3 Ca_x3 Fe_y1a 9_666 1_556 142.277(18)
Ti_y3 Ca_x3 Fe_y1b 9_666 1_556 147.487(12)
Ti_y3 Ca_x3 Mg_y1a 9_666 1_556 142.277(18)
Si_z2 Ca_x3 O7 4_665 1_565 154.006(13)
Si_z2 Ca_x3 Fe_y1a 4_665 1_556 107.296(6)
Si_z2 Ca_x3 Fe_y1b 4_665 1_556 108.197(5)
Si_z2 Ca_x3 Mg_y1a 4_665 1_556 107.296(6)
O7 Ca_x3 Fe_y1a 1_565 1_556 97.492(13)
O7 Ca_x3 Fe_y1b 1_565 1_556 95.754(12)
O7 Ca_x3 Mg_y1a 1_565 1_556 97.492(13)
Fe_y1a Ca_x3 Fe_y1b 1_556 1_556 5.45(2)
Fe_y1a Ca_x3 Mg_y1a 1_556 1_556 0.0(5)
Fe_y1b Ca_x3 Mg_y1a 1_556 1_556 5.45(2)
Ca_x3 Ca_x4 Ca_x3 1_554 2_664 80.376(9)
Ca_x3 Ca_x4 Ca_x3 1_554 3_654 54.297(6)
Ca_x3 Ca_x4 Ca_x3 1_554 4_564 54.297(6)
Ca_x3 Ca_x4 Ca_x4 1_554 5_655 139.812(5)
Ca_x3 Ca_x4 Si_z3 1_554 5_655 109.663(10)
Ca_x3 Ca_x4 Si_z3 1_554 6_565 67.498(7)
Ca_x3 Ca_x4 Si_z3 1_554 7_555 56.043(6)
Ca_x3 Ca_x4 Si_z3 1_554 8_665 120.820(12)
Ca_x3 Ca_x4 O6 1_554 5_655 98.333(18)
Ca_x3 Ca_x4 O6 1_554 6_565 35.820(13)
Ca_x3 Ca_x4 O6 1_554 7_555 48.471(14)
Ca_x3 Ca_x4 O6 1_554 8_665 89.832(17)
Ca_x3 Ca_x4 Fe_y1a 1_554 . 40.188(5)
Ca_x3 Ca_x4 Fe_y1b 1_554 . 40.188(5)
Ca_x3 Ca_x4 Mg_y1a 1_554 . 40.188(5)
Ca_x3 Ca_x4 Mg_y1a 1_554 5_655 139.812(5)
Ca_x3 Ca_x4 Ca_x3 2_664 3_654 54.297(6)
Ca_x3 Ca_x4 Ca_x3 2_664 4_564 54.297(6)
Ca_x3 Ca_x4 Ca_x4 2_664 5_655 139.812(5)
Ca_x3 Ca_x4 Si_z3 2_664 5_655 67.498(7)
Ca_x3 Ca_x4 Si_z3 2_664 6_565 109.663(10)
Ca_x3 Ca_x4 Si_z3 2_664 7_555 120.820(12)
Ca_x3 Ca_x4 Si_z3 2_664 8_665 56.043(6)
Ca_x3 Ca_x4 O6 2_664 5_655 35.820(13)
Ca_x3 Ca_x4 O6 2_664 6_565 98.333(18)
Ca_x3 Ca_x4 O6 2_664 7_555 89.832(17)
Ca_x3 Ca_x4 O6 2_664 8_665 48.471(14)
Ca_x3 Ca_x4 Fe_y1a 2_664 . 40.188(5)
Ca_x3 Ca_x4 Fe_y1b 2_664 . 40.188(5)
Ca_x3 Ca_x4 Mg_y1a 2_664 . 40.188(5)
Ca_x3 Ca_x4 Mg_y1a 2_664 5_655 139.812(5)
Ca_x3 Ca_x4 Ca_x3 3_654 4_564 80.376(9)
Ca_x3 Ca_x4 Ca_x4 3_654 5_655 139.812(5)
Ca_x3 Ca_x4 Si_z3 3_654 5_655 56.043(6)
Ca_x3 Ca_x4 Si_z3 3_654 6_565 120.820(12)
Ca_x3 Ca_x4 Si_z3 3_654 7_555 67.498(7)
Ca_x3 Ca_x4 Si_z3 3_654 8_665 109.663(10)
Ca_x3 Ca_x4 O6 3_654 5_655 48.471(14)
Ca_x3 Ca_x4 O6 3_654 6_565 89.832(17)
Ca_x3 Ca_x4 O6 3_654 7_555 35.820(13)
Ca_x3 Ca_x4 O6 3_654 8_665 98.333(18)
Ca_x3 Ca_x4 Fe_y1a 3_654 . 40.188(5)
Ca_x3 Ca_x4 Fe_y1b 3_654 . 40.188(5)
Ca_x3 Ca_x4 Mg_y1a 3_654 . 40.188(5)
Ca_x3 Ca_x4 Mg_y1a 3_654 5_655 139.812(5)
Ca_x3 Ca_x4 Ca_x4 4_564 5_655 139.812(5)
Ca_x3 Ca_x4 Si_z3 4_564 5_655 120.820(12)
Ca_x3 Ca_x4 Si_z3 4_564 6_565 56.043(6)
Ca_x3 Ca_x4 Si_z3 4_564 7_555 109.663(10)
Ca_x3 Ca_x4 Si_z3 4_564 8_665 67.498(7)
Ca_x3 Ca_x4 O6 4_564 5_655 89.832(17)
Ca_x3 Ca_x4 O6 4_564 6_565 48.471(14)
Ca_x3 Ca_x4 O6 4_564 7_555 98.333(18)
Ca_x3 Ca_x4 O6 4_564 8_665 35.820(13)
Ca_x3 Ca_x4 Fe_y1a 4_564 . 40.188(5)
Ca_x3 Ca_x4 Fe_y1b 4_564 . 40.188(5)
Ca_x3 Ca_x4 Mg_y1a 4_564 . 40.188(5)
Ca_x3 Ca_x4 Mg_y1a 4_564 5_655 139.812(5)
Ca_x4 Ca_x4 Si_z3 5_655 5_655 91.734(10)
Ca_x4 Ca_x4 Si_z3 5_655 6_565 91.734(10)
Ca_x4 Ca_x4 Si_z3 5_655 7_555 91.734(10)
Ca_x4 Ca_x4 Si_z3 5_655 8_665 91.734(10)
Ca_x4 Ca_x4 O6 5_655 5_655 115.840(16)
Ca_x4 Ca_x4 O6 5_655 6_565 115.840(16)
Ca_x4 Ca_x4 O6 5_655 7_555 115.840(16)
Ca_x4 Ca_x4 O6 5_655 8_665 115.840(16)
Ca_x4 Ca_x4 Fe_y1a 5_655 . 180.0(5)
Ca_x4 Ca_x4 Fe_y1b 5_655 . 180.0(5)
Ca_x4 Ca_x4 Mg_y1a 5_655 . 180.0(5)
Ca_x4 Ca_x4 Mg_y1a 5_655 5_655 0.0(5)
Si_z3 Ca_x4 Si_z3 5_655 6_565 176.532(19)
Si_z3 Ca_x4 Si_z3 5_655 7_555 89.948(5)
Si_z3 Ca_x4 Si_z3 5_655 8_665 89.948(5)
Si_z3 Ca_x4 O6 5_655 5_655 31.759(12)
Si_z3 Ca_x4 O6 5_655 6_565 145.48(2)
Si_z3 Ca_x4 O6 5_655 7_555 69.959(13)
Si_z3 Ca_x4 O6 5_655 8_665 108.440(14)
Si_z3 Ca_x4 Fe_y1a 5_655 . 88.266(10)
Si_z3 Ca_x4 Fe_y1b 5_655 . 88.266(10)
Si_z3 Ca_x4 Mg_y1a 5_655 . 88.266(10)
Si_z3 Ca_x4 Mg_y1a 5_655 5_655 91.734(10)
Si_z3 Ca_x4 Si_z3 6_565 7_555 89.948(5)
Si_z3 Ca_x4 Si_z3 6_565 8_665 89.948(5)
Si_z3 Ca_x4 O6 6_565 5_655 145.48(2)
Si_z3 Ca_x4 O6 6_565 6_565 31.759(12)
Si_z3 Ca_x4 O6 6_565 7_555 108.440(14)
Si_z3 Ca_x4 O6 6_565 8_665 69.959(13)
Si_z3 Ca_x4 Fe_y1a 6_565 . 88.266(10)
Si_z3 Ca_x4 Fe_y1b 6_565 . 88.266(10)
Si_z3 Ca_x4 Mg_y1a 6_565 . 88.266(10)
Si_z3 Ca_x4 Mg_y1a 6_565 5_655 91.734(10)
Si_z3 Ca_x4 Si_z3 7_555 8_665 176.532(19)
Si_z3 Ca_x4 O6 7_555 5_655 108.440(14)
Si_z3 Ca_x4 O6 7_555 6_565 69.959(13)
Si_z3 Ca_x4 O6 7_555 7_555 31.759(12)
Si_z3 Ca_x4 O6 7_555 8_665 145.48(2)
Si_z3 Ca_x4 Fe_y1a 7_555 . 88.266(10)
Si_z3 Ca_x4 Fe_y1b 7_555 . 88.266(10)
Si_z3 Ca_x4 Mg_y1a 7_555 . 88.266(10)
Si_z3 Ca_x4 Mg_y1a 7_555 5_655 91.734(10)
Si_z3 Ca_x4 O6 8_665 5_655 69.959(13)
Si_z3 Ca_x4 O6 8_665 6_565 108.440(14)
Si_z3 Ca_x4 O6 8_665 7_555 145.48(2)
Si_z3 Ca_x4 O6 8_665 8_665 31.759(12)
Si_z3 Ca_x4 Fe_y1a 8_665 . 88.266(10)
Si_z3 Ca_x4 Fe_y1b 8_665 . 88.266(10)
Si_z3 Ca_x4 Mg_y1a 8_665 . 88.266(10)
Si_z3 Ca_x4 Mg_y1a 8_665 5_655 91.734(10)
O6 Ca_x4 O6 5_655 6_565 128.32(3)
O6 Ca_x4 O6 5_655 7_555 79.049(19)
O6 Ca_x4 O6 5_655 8_665 79.049(19)
O6 Ca_x4 Fe_y1a 5_655 . 64.160(16)
O6 Ca_x4 Fe_y1b 5_655 . 64.160(16)
O6 Ca_x4 Mg_y1a 5_655 . 64.160(16)
O6 Ca_x4 Mg_y1a 5_655 5_655 115.840(16)
O6 Ca_x4 O6 6_565 7_555 79.049(19)
O6 Ca_x4 O6 6_565 8_665 79.049(19)
O6 Ca_x4 Fe_y1a 6_565 . 64.160(16)
O6 Ca_x4 Fe_y1b 6_565 . 64.160(16)
O6 Ca_x4 Mg_y1a 6_565 . 64.160(16)
O6 Ca_x4 Mg_y1a 6_565 5_655 115.840(16)
O6 Ca_x4 O6 7_555 8_665 128.32(3)
O6 Ca_x4 Fe_y1a 7_555 . 64.160(16)
O6 Ca_x4 Fe_y1b 7_555 . 64.160(16)
O6 Ca_x4 Mg_y1a 7_555 . 64.160(16)
O6 Ca_x4 Mg_y1a 7_555 5_655 115.840(16)
O6 Ca_x4 Fe_y1a 8_665 . 64.160(16)
O6 Ca_x4 Fe_y1b 8_665 . 64.160(16)
O6 Ca_x4 Mg_y1a 8_665 . 64.160(16)
O6 Ca_x4 Mg_y1a 8_665 5_655 115.840(16)
Fe_y1a Ca_x4 Fe_y1b . . 0.0(5)
Fe_y1a Ca_x4 Mg_y1a . . 0.0(5)
Fe_y1a Ca_x4 Mg_y1a . 5_655 180.0(5)
Fe_y1b Ca_x4 Mg_y1a . . 0.0(5)
Fe_y1b Ca_x4 Mg_y1a . 5_655 180.0(5)
Mg_y1a Ca_x4 Mg_y1a . 5_655 180.0(5)
Ca_x2 Al_y2 Ca_x2 7_545 15_564 180.0(5)
Ca_x2 Al_y2 Ca_x3 7_545 1_444 63.360(3)
Ca_x2 Al_y2 Ca_x3 7_545 9_666 116.640(3)
Ca_x2 Al_y2 Mg_y2 7_545 . 0
Ca_x2 Al_y2 Al_y3 7_545 . 117.333(3)
Ca_x2 Al_y2 Al_y3 7_545 9_555 62.667(3)
Ca_x2 Al_y2 Ti_y3 7_545 . 117.333(3)
Ca_x2 Al_y2 Ti_y3 7_545 9_555 62.667(3)
Ca_x2 Al_y2 Ca_x3 15_564 1_444 116.640(3)
Ca_x2 Al_y2 Ca_x3 15_564 9_666 63.360(3)
Ca_x2 Al_y2 Mg_y2 15_564 . 0
Ca_x2 Al_y2 Al_y3 15_564 . 62.667(3)
Ca_x2 Al_y2 Al_y3 15_564 9_555 117.333(3)
Ca_x2 Al_y2 Ti_y3 15_564 . 62.667(3)
Ca_x2 Al_y2 Ti_y3 15_564 9_555 117.333(3)
Ca_x3 Al_y2 Ca_x3 1_444 9_666 180.0(5)
Ca_x3 Al_y2 Mg_y2 1_444 . 0
Ca_x3 Al_y2 Al_y3 1_444 . 116.325(4)
Ca_x3 Al_y2 Al_y3 1_444 9_555 63.675(4)
Ca_x3 Al_y2 Ti_y3 1_444 . 116.325(4)
Ca_x3 Al_y2 Ti_y3 1_444 9_555 63.675(4)
Ca_x3 Al_y2 Mg_y2 9_666 . 0
Ca_x3 Al_y2 Al_y3 9_666 . 63.675(4)
Ca_x3 Al_y2 Al_y3 9_666 9_555 116.325(4)
Ca_x3 Al_y2 Ti_y3 9_666 . 63.675(4)
Ca_x3 Al_y2 Ti_y3 9_666 9_555 116.325(4)
Mg_y2 Al_y2 Al_y3 . . 0
Mg_y2 Al_y2 Al_y3 . 9_555 0
Mg_y2 Al_y2 Ti_y3 . . 0
Mg_y2 Al_y2 Ti_y3 . 9_555 0
Al_y3 Al_y2 Al_y3 . 9_555 180.0(5)
Al_y3 Al_y2 Ti_y3 . . 0.0(5)
Al_y3 Al_y2 Ti_y3 . 9_555 180.0(5)
Al_y3 Al_y2 Ti_y3 9_555 . 180.0(5)
Al_y3 Al_y2 Ti_y3 9_555 9_555 0.0(5)
Ti_y3 Al_y2 Ti_y3 . 9_555 180.0(5)
Ca_x2 Mg_y2 Ca_x2 7_545 15_564 180.0(5)
Ca_x2 Mg_y2 Ca_x3 7_545 1_444 63.360(3)
Ca_x2 Mg_y2 Ca_x3 7_545 9_666 116.640(3)
Ca_x2 Mg_y2 Al_y2 7_545 . 0
Ca_x2 Mg_y2 Al_y3 7_545 . 117.333(3)
Ca_x2 Mg_y2 Al_y3 7_545 9_555 62.667(3)
Ca_x2 Mg_y2 Ti_y3 7_545 . 117.333(3)
Ca_x2 Mg_y2 Ti_y3 7_545 9_555 62.667(3)
Ca_x2 Mg_y2 Fe_y3 7_545 . 117.333(3)
Ca_x2 Mg_y2 Fe_y3 7_545 9_555 62.667(3)
Ca_x2 Mg_y2 O4 7_545 1_454 133.258(12)
Ca_x2 Mg_y2 O4 7_545 9_656 46.742(12)
Ca_x2 Mg_y2 O8 7_545 7_445 42.225(12)
Ca_x2 Mg_y2 O8 7_545 15_664 137.775(12)
Ca_x2 Mg_y2 O11 7_545 . 84.132(13)
Ca_x2 Mg_y2 O11 7_545 9_555 95.868(13)
Ca_x2 Mg_y2 Ca_x3 15_564 1_444 116.640(3)
Ca_x2 Mg_y2 Ca_x3 15_564 9_666 63.360(3)
Ca_x2 Mg_y2 Al_y2 15_564 . 0
Ca_x2 Mg_y2 Al_y3 15_564 . 62.667(3)
Ca_x2 Mg_y2 Al_y3 15_564 9_555 117.333(3)
Ca_x2 Mg_y2 Ti_y3 15_564 . 62.667(3)
Ca_x2 Mg_y2 Ti_y3 15_564 9_555 117.333(3)
Ca_x2 Mg_y2 Fe_y3 15_564 . 62.667(3)
Ca_x2 Mg_y2 Fe_y3 15_564 9_555 117.333(3)
Ca_x2 Mg_y2 O4 15_564 1_454 46.742(12)
Ca_x2 Mg_y2 O4 15_564 9_656 133.258(12)
Ca_x2 Mg_y2 O8 15_564 7_445 137.775(12)
Ca_x2 Mg_y2 O8 15_564 15_664 42.225(12)
Ca_x2 Mg_y2 O11 15_564 . 95.868(13)
Ca_x2 Mg_y2 O11 15_564 9_555 84.132(13)
Ca_x3 Mg_y2 Ca_x3 1_444 9_666 180.0(5)
Ca_x3 Mg_y2 Al_y2 1_444 . 0
Ca_x3 Mg_y2 Al_y3 1_444 . 116.325(4)
Ca_x3 Mg_y2 Al_y3 1_444 9_555 63.675(4)
Ca_x3 Mg_y2 Ti_y3 1_444 . 116.325(4)
Ca_x3 Mg_y2 Ti_y3 1_444 9_555 63.675(4)
Ca_x3 Mg_y2 Fe_y3 1_444 . 116.325(4)
Ca_x3 Mg_y2 Fe_y3 1_444 9_555 63.675(4)
Ca_x3 Mg_y2 O4 1_444 1_454 86.333(12)
Ca_x3 Mg_y2 O4 1_444 9_656 93.667(12)
Ca_x3 Mg_y2 O8 1_444 7_445 47.944(12)
Ca_x3 Mg_y2 O8 1_444 15_664 132.056(12)
Ca_x3 Mg_y2 O11 1_444 . 42.986(13)
Ca_x3 Mg_y2 O11 1_444 9_555 137.014(13)
Ca_x3 Mg_y2 Al_y2 9_666 . 0
Ca_x3 Mg_y2 Al_y3 9_666 . 63.675(4)
Ca_x3 Mg_y2 Al_y3 9_666 9_555 116.325(4)
Ca_x3 Mg_y2 Ti_y3 9_666 . 63.675(4)
Ca_x3 Mg_y2 Ti_y3 9_666 9_555 116.325(4)
Ca_x3 Mg_y2 Fe_y3 9_666 . 63.675(4)
Ca_x3 Mg_y2 Fe_y3 9_666 9_555 116.325(4)
Ca_x3 Mg_y2 O4 9_666 1_454 93.667(12)
Ca_x3 Mg_y2 O4 9_666 9_656 86.333(12)
Ca_x3 Mg_y2 O8 9_666 7_445 132.056(12)
Ca_x3 Mg_y2 O8 9_666 15_664 47.944(12)
Ca_x3 Mg_y2 O11 9_666 . 137.014(13)
Ca_x3 Mg_y2 O11 9_666 9_555 42.986(13)
Al_y2 Mg_y2 Al_y3 . . 0
Al_y2 Mg_y2 Al_y3 . 9_555 0
Al_y2 Mg_y2 Ti_y3 . . 0
Al_y2 Mg_y2 Ti_y3 . 9_555 0
Al_y2 Mg_y2 Fe_y3 . . 0
Al_y2 Mg_y2 Fe_y3 . 9_555 0
Al_y2 Mg_y2 O4 . 1_454 0
Al_y2 Mg_y2 O4 . 9_656 0
Al_y2 Mg_y2 O8 . 7_445 0
Al_y2 Mg_y2 O8 . 15_664 0
Al_y2 Mg_y2 O11 . . 0
Al_y2 Mg_y2 O11 . 9_555 0
Al_y3 Mg_y2 Al_y3 . 9_555 180.0(5)
Al_y3 Mg_y2 Ti_y3 . . 0.0(5)
Al_y3 Mg_y2 Ti_y3 . 9_555 180.0(5)
Al_y3 Mg_y2 Fe_y3 . . 0.0(5)
Al_y3 Mg_y2 Fe_y3 . 9_555 180.0(5)
Al_y3 Mg_y2 O4 . 1_454 44.654(12)
Al_y3 Mg_y2 O4 . 9_656 135.346(12)
Al_y3 Mg_y2 O8 . 7_445 88.248(12)
Al_y3 Mg_y2 O8 . 15_664 91.752(12)
Al_y3 Mg_y2 O11 . . 141.969(13)
Al_y3 Mg_y2 O11 . 9_555 38.031(13)
Al_y3 Mg_y2 Ti_y3 9_555 . 180.0(5)
Al_y3 Mg_y2 Ti_y3 9_555 9_555 0.0(5)
Al_y3 Mg_y2 Fe_y3 9_555 . 180.0(5)
Al_y3 Mg_y2 Fe_y3 9_555 9_555 0.0(5)
Al_y3 Mg_y2 O4 9_555 1_454 135.346(12)
Al_y3 Mg_y2 O4 9_555 9_656 44.654(12)
Al_y3 Mg_y2 O8 9_555 7_445 91.752(12)
Al_y3 Mg_y2 O8 9_555 15_664 88.248(12)
Al_y3 Mg_y2 O11 9_555 . 38.031(13)
Al_y3 Mg_y2 O11 9_555 9_555 141.969(13)
Ti_y3 Mg_y2 Ti_y3 . 9_555 180.0(5)
Ti_y3 Mg_y2 Fe_y3 . . 0.0(5)
Ti_y3 Mg_y2 Fe_y3 . 9_555 180.0(5)
Ti_y3 Mg_y2 O4 . 1_454 44.654(12)
Ti_y3 Mg_y2 O4 . 9_656 135.346(12)
Ti_y3 Mg_y2 O8 . 7_445 88.248(12)
Ti_y3 Mg_y2 O8 . 15_664 91.752(12)
Ti_y3 Mg_y2 O11 . . 141.969(13)
Ti_y3 Mg_y2 O11 . 9_555 38.031(13)
Ti_y3 Mg_y2 Fe_y3 9_555 . 180.0(5)
Ti_y3 Mg_y2 Fe_y3 9_555 9_555 0.0(5)
Ti_y3 Mg_y2 O4 9_555 1_454 135.346(12)
Ti_y3 Mg_y2 O4 9_555 9_656 44.654(12)
Ti_y3 Mg_y2 O8 9_555 7_445 91.752(12)
Ti_y3 Mg_y2 O8 9_555 15_664 88.248(12)
Ti_y3 Mg_y2 O11 9_555 . 38.031(13)
Ti_y3 Mg_y2 O11 9_555 9_555 141.969(13)
Fe_y3 Mg_y2 Fe_y3 . 9_555 180.0(5)
Fe_y3 Mg_y2 O4 . 1_454 44.654(12)
Fe_y3 Mg_y2 O4 . 9_656 135.346(12)
Fe_y3 Mg_y2 O8 . 7_445 88.248(12)
Fe_y3 Mg_y2 O8 . 15_664 91.752(12)
Fe_y3 Mg_y2 O11 . . 141.969(13)
Fe_y3 Mg_y2 O11 . 9_555 38.031(13)
Fe_y3 Mg_y2 O4 9_555 1_454 135.346(12)
Fe_y3 Mg_y2 O4 9_555 9_656 44.654(12)
Fe_y3 Mg_y2 O8 9_555 7_445 91.752(12)
Fe_y3 Mg_y2 O8 9_555 15_664 88.248(12)
Fe_y3 Mg_y2 O11 9_555 . 38.031(13)
Fe_y3 Mg_y2 O11 9_555 9_555 141.969(13)
O4 Mg_y2 O4 1_454 9_656 180.0(5)
O4 Mg_y2 O8 1_454 7_445 91.035(17)
O4 Mg_y2 O8 1_454 15_664 88.965(17)
O4 Mg_y2 O11 1_454 . 97.489(17)
O4 Mg_y2 O11 1_454 9_555 82.511(17)
O4 Mg_y2 O8 9_656 7_445 88.965(17)
O4 Mg_y2 O8 9_656 15_664 91.035(17)
O4 Mg_y2 O11 9_656 . 82.511(17)
O4 Mg_y2 O11 9_656 9_555 97.489(17)
O8 Mg_y2 O8 7_445 15_664 180.0(5)
O8 Mg_y2 O11 7_445 . 89.215(18)
O8 Mg_y2 O11 7_445 9_555 90.785(18)
O8 Mg_y2 O11 15_664 . 90.785(18)
O8 Mg_y2 O11 15_664 9_555 89.215(18)
O11 Mg_y2 O11 . 9_555 180.0(5)
Ca_x1 Al_y3 Na_x1 1_455 1_455 0.0(5)
Ca_x1 Al_y3 Ca_x2 1_455 1_455 66.103(3)
Ca_x1 Al_y3 Ca_x2 1_455 5_555 67.108(3)
Ca_x1 Al_y3 Ca_x2 1_455 15_564 113.268(5)
Ca_x1 Al_y3 Ca_x3 1_455 9_666 119.384(5)
Ca_x1 Al_y3 Al_y2 1_455 . 173.672(5)
Ca_x1 Al_y3 Mg_y2 1_455 . 173.672(5)
Ca_x1 Al_y3 Ti_y3 1_455 . 0
Ca_x1 Al_y3 Fe_y3 1_455 . 0
Na_x1 Al_y3 Ca_x2 1_455 1_455 66.103(3)
Na_x1 Al_y3 Ca_x2 1_455 5_555 67.108(3)
Na_x1 Al_y3 Ca_x2 1_455 15_564 113.268(5)
Na_x1 Al_y3 Ca_x3 1_455 9_666 119.384(5)
Na_x1 Al_y3 Al_y2 1_455 . 173.672(5)
Na_x1 Al_y3 Mg_y2 1_455 . 173.672(5)
Na_x1 Al_y3 Ti_y3 1_455 . 0
Na_x1 Al_y3 Fe_y3 1_455 . 0
Ca_x2 Al_y3 Ca_x2 1_455 5_555 64.375(4)
Ca_x2 Al_y3 Ca_x2 1_455 15_564 176.707(6)
Ca_x2 Al_y3 Ca_x3 1_455 9_666 118.784(5)
Ca_x2 Al_y3 Al_y2 1_455 . 115.858(5)
Ca_x2 Al_y3 Mg_y2 1_455 . 115.858(5)
Ca_x2 Al_y3 Ti_y3 1_455 . 0
Ca_x2 Al_y3 Fe_y3 1_455 . 0
Ca_x2 Al_y3 Ca_x2 5_555 15_564 112.343(5)
Ca_x2 Al_y3 Ca_x3 5_555 9_666 173.323(6)
Ca_x2 Al_y3 Al_y2 5_555 . 107.887(5)
Ca_x2 Al_y3 Mg_y2 5_555 . 107.887(5)
Ca_x2 Al_y3 Ti_y3 5_555 . 0
Ca_x2 Al_y3 Fe_y3 5_555 . 0
Ca_x2 Al_y3 Ca_x3 15_564 9_666 64.447(4)
Ca_x2 Al_y3 Al_y2 15_564 . 64.398(3)
Ca_x2 Al_y3 Mg_y2 15_564 . 64.398(3)
Ca_x2 Al_y3 Ti_y3 15_564 . 0
Ca_x2 Al_y3 Fe_y3 15_564 . 0
Ca_x3 Al_y3 Al_y2 9_666 . 65.522(4)
Ca_x3 Al_y3 Mg_y2 9_666 . 65.522(4)
Ca_x3 Al_y3 Ti_y3 9_666 . 0
Ca_x3 Al_y3 Fe_y3 9_666 . 0
Al_y2 Al_y3 Mg_y2 . . 0.0(5)
Al_y2 Al_y3 Ti_y3 . . 0
Al_y2 Al_y3 Fe_y3 . . 0
Mg_y2 Al_y3 Ti_y3 . . 0
Mg_y2 Al_y3 Fe_y3 . . 0
Ti_y3 Al_y3 Fe_y3 . . 0
Ca_x1 Ti_y3 Na_x1 1_455 1_455 0.0(5)
Ca_x1 Ti_y3 Ca_x2 1_455 1_455 66.103(3)
Ca_x1 Ti_y3 Ca_x2 1_455 5_555 67.108(3)
Ca_x1 Ti_y3 Ca_x2 1_455 15_564 113.268(5)
Ca_x1 Ti_y3 Ca_x3 1_455 9_666 119.384(5)
Ca_x1 Ti_y3 Al_y2 1_455 . 173.672(5)
Ca_x1 Ti_y3 Mg_y2 1_455 . 173.672(5)
Ca_x1 Ti_y3 Al_y3 1_455 . 0
Ca_x1 Ti_y3 Fe_y3 1_455 . 0
Ca_x1 Ti_y3 O1 1_455 2_555 44.532(12)
Ca_x1 Ti_y3 O2 1_455 15_564 50.388(14)
Ca_x1 Ti_y3 O3 1_455 12_546 88.252(13)
Ca_x1 Ti_y3 O4 1_455 1_454 133.010(12)
Ca_x1 Ti_y3 O5 1_455 7_445 93.810(14)
Ca_x1 Ti_y3 O11 1_455 9_555 148.240(14)
Na_x1 Ti_y3 Ca_x2 1_455 1_455 66.103(3)
Na_x1 Ti_y3 Ca_x2 1_455 5_555 67.108(3)
Na_x1 Ti_y3 Ca_x2 1_455 15_564 113.268(5)
Na_x1 Ti_y3 Ca_x3 1_455 9_666 119.384(5)
Na_x1 Ti_y3 Al_y2 1_455 . 173.672(5)
Na_x1 Ti_y3 Mg_y2 1_455 . 173.672(5)
Na_x1 Ti_y3 Al_y3 1_455 . 0
Na_x1 Ti_y3 Fe_y3 1_455 . 0
Na_x1 Ti_y3 O1 1_455 2_555 44.532(12)
Na_x1 Ti_y3 O2 1_455 15_564 50.388(14)
Na_x1 Ti_y3 O3 1_455 12_546 88.252(13)
Na_x1 Ti_y3 O4 1_455 1_454 133.010(12)
Na_x1 Ti_y3 O5 1_455 7_445 93.810(14)
Na_x1 Ti_y3 O11 1_455 9_555 148.240(14)
Ca_x2 Ti_y3 Ca_x2 1_455 5_555 64.375(4)
Ca_x2 Ti_y3 Ca_x2 1_455 15_564 176.707(6)
Ca_x2 Ti_y3 Ca_x3 1_455 9_666 118.784(5)
Ca_x2 Ti_y3 Al_y2 1_455 . 115.858(5)
Ca_x2 Ti_y3 Mg_y2 1_455 . 115.858(5)
Ca_x2 Ti_y3 Al_y3 1_455 . 0
Ca_x2 Ti_y3 Fe_y3 1_455 . 0
Ca_x2 Ti_y3 O1 1_455 2_555 93.316(13)
Ca_x2 Ti_y3 O2 1_455 15_564 43.585(14)
Ca_x2 Ti_y3 O3 1_455 12_546 137.041(13)
Ca_x2 Ti_y3 O4 1_455 1_454 129.547(13)
Ca_x2 Ti_y3 O5 1_455 7_445 44.248(13)
Ca_x2 Ti_y3 O11 1_455 9_555 96.456(14)
Ca_x2 Ti_y3 Ca_x2 5_555 15_564 112.343(5)
Ca_x2 Ti_y3 Ca_x3 5_555 9_666 173.323(6)
Ca_x2 Ti_y3 Al_y2 5_555 . 107.887(5)
Ca_x2 Ti_y3 Mg_y2 5_555 . 107.887(5)
Ca_x2 Ti_y3 Al_y3 5_555 . 0
Ca_x2 Ti_y3 Fe_y3 5_555 . 0
Ca_x2 Ti_y3 O1 5_555 2_555 47.384(13)
Ca_x2 Ti_y3 O2 5_555 15_564 95.835(14)
Ca_x2 Ti_y3 O3 5_555 12_546 137.564(14)
Ca_x2 Ti_y3 O4 5_555 1_454 81.231(12)
Ca_x2 Ti_y3 O5 5_555 7_445 43.748(14)
Ca_x2 Ti_y3 O11 5_555 9_555 130.998(15)
Ca_x2 Ti_y3 Ca_x3 15_564 9_666 64.447(4)
Ca_x2 Ti_y3 Al_y2 15_564 . 64.398(3)
Ca_x2 Ti_y3 Mg_y2 15_564 . 64.398(3)
Ca_x2 Ti_y3 Al_y3 15_564 . 0
Ca_x2 Ti_y3 Fe_y3 15_564 . 0
Ca_x2 Ti_y3 O1 15_564 2_555 84.298(12)
Ca_x2 Ti_y3 O2 15_564 15_564 138.758(15)
Ca_x2 Ti_y3 O3 15_564 12_546 45.451(12)
Ca_x2 Ti_y3 O4 15_564 1_454 48.264(11)
Ca_x2 Ti_y3 O5 15_564 7_445 133.350(14)
Ca_x2 Ti_y3 O11 15_564 9_555 85.575(14)
Ca_x3 Ti_y3 Al_y2 9_666 . 65.522(4)
Ca_x3 Ti_y3 Mg_y2 9_666 . 65.522(4)
Ca_x3 Ti_y3 Al_y3 9_666 . 0
Ca_x3 Ti_y3 Fe_y3 9_666 . 0
Ca_x3 Ti_y3 O1 9_666 2_555 135.493(14)
Ca_x3 Ti_y3 O2 9_666 15_564 89.998(14)
Ca_x3 Ti_y3 O3 9_666 12_546 44.820(12)
Ca_x3 Ti_y3 O4 9_666 1_454 92.587(12)
Ca_x3 Ti_y3 O5 9_666 7_445 133.638(15)
Ca_x3 Ti_y3 O11 9_666 9_555 44.406(14)
Al_y2 Ti_y3 Mg_y2 . . 0.0(5)
Al_y2 Ti_y3 Al_y3 . . 0
Al_y2 Ti_y3 Fe_y3 . . 0
Al_y2 Ti_y3 O1 . 2_555 129.294(13)
Al_y2 Ti_y3 O2 . 15_564 135.432(15)
Al_y2 Ti_y3 O3 . 12_546 93.484(13)
Al_y2 Ti_y3 O4 . 1_454 40.849(11)
Al_y2 Ti_y3 O5 . 7_445 84.469(14)
Al_y2 Ti_y3 O11 . 9_555 38.015(13)
Mg_y2 Ti_y3 Al_y3 . . 0
Mg_y2 Ti_y3 Fe_y3 . . 0
Mg_y2 Ti_y3 O1 . 2_555 129.294(13)
Mg_y2 Ti_y3 O2 . 15_564 135.432(15)
Mg_y2 Ti_y3 O3 . 12_546 93.484(13)
Mg_y2 Ti_y3 O4 . 1_454 40.849(11)
Mg_y2 Ti_y3 O5 . 7_445 84.469(14)
Mg_y2 Ti_y3 O11 . 9_555 38.015(13)
Al_y3 Ti_y3 Fe_y3 . . 0
Al_y3 Ti_y3 O1 . 2_555 0
Al_y3 Ti_y3 O2 . 15_564 0
Al_y3 Ti_y3 O3 . 12_546 0
Al_y3 Ti_y3 O4 . 1_454 0
Al_y3 Ti_y3 O5 . 7_445 0
Al_y3 Ti_y3 O11 . 9_555 0
Fe_y3 Ti_y3 O1 . 2_555 0
Fe_y3 Ti_y3 O2 . 15_564 0
Fe_y3 Ti_y3 O3 . 12_546 0
Fe_y3 Ti_y3 O4 . 1_454 0
Fe_y3 Ti_y3 O5 . 7_445 0
Fe_y3 Ti_y3 O11 . 9_555 0
O1 Ti_y3 O2 2_555 15_564 94.561(19)
O1 Ti_y3 O3 2_555 12_546 90.684(18)
O1 Ti_y3 O4 2_555 1_454 88.479(17)
O1 Ti_y3 O5 2_555 7_445 90.814(19)
O1 Ti_y3 O11 2_555 9_555 167.008(18)
O2 Ti_y3 O3 15_564 12_546 93.464(18)
O2 Ti_y3 O4 15_564 1_454 172.565(19)
O2 Ti_y3 O5 15_564 7_445 87.829(19)
O2 Ti_y3 O11 15_564 9_555 98.418(19)
O3 Ti_y3 O4 12_546 1_454 93.282(17)
O3 Ti_y3 O5 12_546 7_445 177.94(2)
O3 Ti_y3 O11 12_546 9_555 87.991(19)
O4 Ti_y3 O5 1_454 7_445 85.342(18)
O4 Ti_y3 O11 1_454 9_555 78.700(17)
O5 Ti_y3 O11 7_445 9_555 90.23(2)
Ca_x1 Fe_y3 Na_x1 1_455 1_455 0.0(5)
Ca_x1 Fe_y3 Ca_x2 1_455 5_555 67.108(3)
Ca_x1 Fe_y3 Ca_x2 1_455 15_564 113.268(5)
Ca_x1 Fe_y3 Mg_y2 1_455 . 173.672(5)
Ca_x1 Fe_y3 Al_y3 1_455 . 0
Ca_x1 Fe_y3 Ti_y3 1_455 . 0
Ca_x1 Fe_y3 O1 1_455 2_555 44.532(12)
Ca_x1 Fe_y3 O2 1_455 15_564 50.388(14)
Ca_x1 Fe_y3 O3 1_455 12_546 88.252(13)
Ca_x1 Fe_y3 O4 1_455 1_454 133.010(12)
Ca_x1 Fe_y3 O5 1_455 7_445 93.810(14)
Ca_x1 Fe_y3 O11 1_455 9_555 148.240(14)
Na_x1 Fe_y3 Ca_x2 1_455 5_555 67.108(3)
Na_x1 Fe_y3 Ca_x2 1_455 15_564 113.268(5)
Na_x1 Fe_y3 Mg_y2 1_455 . 173.672(5)
Na_x1 Fe_y3 Al_y3 1_455 . 0
Na_x1 Fe_y3 Ti_y3 1_455 . 0
Na_x1 Fe_y3 O1 1_455 2_555 44.532(12)
Na_x1 Fe_y3 O2 1_455 15_564 50.388(14)
Na_x1 Fe_y3 O3 1_455 12_546 88.252(13)
Na_x1 Fe_y3 O4 1_455 1_454 133.010(12)
Na_x1 Fe_y3 O5 1_455 7_445 93.810(14)
Na_x1 Fe_y3 O11 1_455 9_555 148.240(14)
Ca_x2 Fe_y3 Ca_x2 5_555 15_564 112.343(5)
Ca_x2 Fe_y3 Mg_y2 5_555 . 107.887(5)
Ca_x2 Fe_y3 Al_y3 5_555 . 0
Ca_x2 Fe_y3 Ti_y3 5_555 . 0
Ca_x2 Fe_y3 O1 5_555 2_555 47.384(13)
Ca_x2 Fe_y3 O2 5_555 15_564 95.835(14)
Ca_x2 Fe_y3 O3 5_555 12_546 137.564(14)
Ca_x2 Fe_y3 O4 5_555 1_454 81.231(12)
Ca_x2 Fe_y3 O5 5_555 7_445 43.748(14)
Ca_x2 Fe_y3 O11 5_555 9_555 130.998(15)
Ca_x2 Fe_y3 Mg_y2 15_564 . 64.398(3)
Ca_x2 Fe_y3 Al_y3 15_564 . 0
Ca_x2 Fe_y3 Ti_y3 15_564 . 0
Ca_x2 Fe_y3 O1 15_564 2_555 84.298(12)
Ca_x2 Fe_y3 O2 15_564 15_564 138.758(15)
Ca_x2 Fe_y3 O3 15_564 12_546 45.451(12)
Ca_x2 Fe_y3 O4 15_564 1_454 48.264(11)
Ca_x2 Fe_y3 O5 15_564 7_445 133.350(14)
Ca_x2 Fe_y3 O11 15_564 9_555 85.575(14)
Mg_y2 Fe_y3 Al_y3 . . 0
Mg_y2 Fe_y3 Ti_y3 . . 0
Mg_y2 Fe_y3 O1 . 2_555 129.294(13)
Mg_y2 Fe_y3 O2 . 15_564 135.432(15)
Mg_y2 Fe_y3 O3 . 12_546 93.484(13)
Mg_y2 Fe_y3 O4 . 1_454 40.849(11)
Mg_y2 Fe_y3 O5 . 7_445 84.469(14)
Mg_y2 Fe_y3 O11 . 9_555 38.015(13)
Al_y3 Fe_y3 Ti_y3 . . 0
Al_y3 Fe_y3 O1 . 2_555 0
Al_y3 Fe_y3 O2 . 15_564 0
Al_y3 Fe_y3 O3 . 12_546 0
Al_y3 Fe_y3 O4 . 1_454 0
Al_y3 Fe_y3 O5 . 7_445 0
Al_y3 Fe_y3 O11 . 9_555 0
Ti_y3 Fe_y3 O1 . 2_555 0
Ti_y3 Fe_y3 O2 . 15_564 0
Ti_y3 Fe_y3 O3 . 12_546 0
Ti_y3 Fe_y3 O4 . 1_454 0
Ti_y3 Fe_y3 O5 . 7_445 0
Ti_y3 Fe_y3 O11 . 9_555 0
O1 Fe_y3 O2 2_555 15_564 94.561(19)
O1 Fe_y3 O3 2_555 12_546 90.684(18)
O1 Fe_y3 O4 2_555 1_454 88.479(17)
O1 Fe_y3 O5 2_555 7_445 90.814(19)
O1 Fe_y3 O11 2_555 9_555 167.008(18)
O2 Fe_y3 O3 15_564 12_546 93.464(18)
O2 Fe_y3 O4 15_564 1_454 172.565(19)
O2 Fe_y3 O5 15_564 7_445 87.829(19)
O2 Fe_y3 O11 15_564 9_555 98.418(19)
O3 Fe_y3 O4 12_546 1_454 93.282(17)
O3 Fe_y3 O5 12_546 7_445 177.94(2)
O3 Fe_y3 O11 12_546 9_555 87.991(19)
O4 Fe_y3 O5 1_454 7_445 85.342(18)
O4 Fe_y3 O11 1_454 9_555 78.700(17)
O5 Fe_y3 O11 7_445 9_555 90.23(2)
Ca_x1 Si_z1 Ca_x1 . 11_565 180.0(5)
Ca_x1 Si_z1 Na_x1 . . 0.0(5)
Ca_x1 Si_z1 Na_x1 . 11_565 180.0(5)
Ca_x1 Si_z1 O1 . . 52.301(14)
Ca_x1 Si_z1 O1 . 2_655 52.301(14)
Ca_x1 Si_z1 O1 . 11_565 127.699(14)
Ca_x1 Si_z1 O1 . 12_645 127.699(14)
Ca_x1 Si_z1 Na_x1 11_565 . 180.0(5)
Ca_x1 Si_z1 Na_x1 11_565 11_565 0.0(5)
Ca_x1 Si_z1 O1 11_565 . 127.699(14)
Ca_x1 Si_z1 O1 11_565 2_655 127.699(14)
Ca_x1 Si_z1 O1 11_565 11_565 52.301(14)
Ca_x1 Si_z1 O1 11_565 12_645 52.301(14)
Na_x1 Si_z1 Na_x1 . 11_565 180.0(5)
Na_x1 Si_z1 O1 . . 52.301(14)
Na_x1 Si_z1 O1 . 2_655 52.301(14)
Na_x1 Si_z1 O1 . 11_565 127.699(14)
Na_x1 Si_z1 O1 . 12_645 127.699(14)
Na_x1 Si_z1 O1 11_565 . 127.699(14)
Na_x1 Si_z1 O1 11_565 2_655 127.699(14)
Na_x1 Si_z1 O1 11_565 11_565 52.301(14)
Na_x1 Si_z1 O1 11_565 12_645 52.301(14)
O1 Si_z1 O1 . 2_655 104.603(19)
O1 Si_z1 O1 . 11_565 111.96(2)
O1 Si_z1 O1 . 12_645 111.96(2)
O1 Si_z1 O1 2_655 11_565 111.96(2)
O1 Si_z1 O1 2_655 12_645 111.96(2)
O1 Si_z1 O1 11_565 12_645 104.603(19)
Ca_x2 Si_z2 Ca_x3 15_665 3_645 174.362(7)
Ca_x2 Si_z2 O2 15_665 . 49.464(16)
Ca_x2 Si_z2 O3 15_665 . 122.739(17)
Ca_x2 Si_z2 O4 15_665 . 50.771(15)
Ca_x2 Si_z2 O7 15_665 . 131.615(18)
Ca_x3 Si_z2 O2 3_645 . 133.578(18)
Ca_x3 Si_z2 O3 3_645 . 52.586(15)
Ca_x3 Si_z2 O4 3_645 . 126.091(16)
Ca_x3 Si_z2 O7 3_645 . 53.141(17)
O2 Si_z2 O3 . . 111.85(2)
O2 Si_z2 O4 . . 100.19(2)
O2 Si_z2 O7 . . 114.95(2)
O3 Si_z2 O4 . . 110.64(2)
O3 Si_z2 O7 . . 105.64(2)
O4 Si_z2 O7 . . 113.70(2)
Ca_x2 Si_z3 Ca_x4 4_665 5_655 97.993(5)
Ca_x2 Si_z3 O5 4_665 . 44.863(16)
Ca_x2 Si_z3 O6 4_665 . 66.23(2)
Ca_x2 Si_z3 O8 4_665 . 133.725(17)
Ca_x2 Si_z3 O9 4_665 . 116.450(17)
Ca_x4 Si_z3 O5 5_655 . 133.981(18)
Ca_x4 Si_z3 O6 5_655 . 48.70(2)
Ca_x4 Si_z3 O8 5_655 . 113.381(18)
Ca_x4 Si_z3 O9 5_655 . 60.478(17)
O5 Si_z3 O6 . . 110.85(3)
O5 Si_z3 O8 . . 112.54(2)
O5 Si_z3 O9 . . 106.82(2)
O6 Si_z3 O8 . . 110.16(2)
O6 Si_z3 O9 . . 107.69(3)
O8 Si_z3 O9 . . 108.58(2)
Ca_x1 O1 Na_x1 . . 0.0(5)
Ca_x1 O1 Ti_y3 . 2_555 99.798(17)
Ca_x1 O1 Fe_y3 . 2_555 99.798(17)
Ca_x1 O1 Si_z1 . . 94.026(18)
Na_x1 O1 Ti_y3 . 2_555 99.798(17)
Na_x1 O1 Fe_y3 . 2_555 99.798(17)
Na_x1 O1 Si_z1 . . 94.026(18)
Ti_y3 O1 Fe_y3 2_555 2_555 0.0(5)
Ti_y3 O1 Si_z1 2_555 . 135.69(3)
Fe_y3 O1 Si_z1 2_555 . 135.69(3)
Ca_x2 O2 Ti_y3 15_665 15_655 103.966(19)
Ca_x2 O2 Fe_y3 15_665 15_655 103.966(19)
Ca_x2 O2 Si_z2 15_665 . 99.54(2)
Ti_y3 O2 Fe_y3 15_655 15_655 0.0(5)
Ti_y3 O2 Si_z2 15_655 . 131.50(3)
Fe_y3 O2 Si_z2 15_655 . 131.50(3)
Ca_x2 O3 Ti_y3 5_656 11_556 98.668(16)
Ca_x2 O3 Fe_y3 5_656 11_556 98.668(16)
Ca_x2 O3 Si_z2 5_656 . 124.46(2)
Ti_y3 O3 Fe_y3 11_556 11_556 0.0(5)
Ti_y3 O3 Si_z2 11_556 . 131.84(2)
Fe_y3 O3 Si_z2 11_556 . 131.84(2)
Mg_y2 O4 Ti_y3 1_656 1_656 94.497(17)
Mg_y2 O4 Fe_y3 1_656 1_656 94.497(17)
Mg_y2 O4 Si_z2 1_656 . 128.04(2)
Ti_y3 O4 Fe_y3 1_656 1_656 0.0(5)
Ti_y3 O4 Si_z2 1_656 . 133.84(2)
Fe_y3 O4 Si_z2 1_656 . 133.84(2)
Ca_x2 O5 Ca_x2 4_665 7_655 97.773(17)
Ca_x2 O5 Ti_y3 4_665 7_665 100.44(2)
Ca_x2 O5 Fe_y3 4_665 7_665 100.44(2)
Ca_x2 O5 Si_z3 4_665 . 105.50(2)
Ca_x2 O5 Ti_y3 7_655 7_665 101.062(19)
Ca_x2 O5 Fe_y3 7_655 7_665 101.062(19)
Ca_x2 O5 Si_z3 7_655 . 120.65(2)
Ti_y3 O5 Fe_y3 7_665 7_665 0.0(5)
Ti_y3 O5 Si_z3 7_665 . 126.11(3)
Fe_y3 O5 Si_z3 7_665 . 126.11(3)
Ca_x4 O6 Si_z3 5_655 . 99.54(3)
Ca_x4 O6 Fe_y1a 5_655 5_655 23.32(4)
Ca_x4 O6 Fe_y1b 5_655 5_655 33.84(2)
Ca_x4 O6 Mg_y1a 5_655 5_655 23.32(4)
Si_z3 O6 Fe_y1a . 5_655 115.64(4)
Si_z3 O6 Fe_y1b . 5_655 122.16(3)
Si_z3 O6 Mg_y1a . 5_655 115.64(4)
Fe_y1a O6 Fe_y1b 5_655 5_655 10.52(4)
Fe_y1a O6 Mg_y1a 5_655 5_655 0.0(5)
Fe_y1b O6 Mg_y1a 5_655 5_655 10.52(4)
Ca_x3 O7 Si_z2 1_545 . 131.58(2)
Ca_x2 O8 Mg_y2 1_565 7_665 104.966(17)
Ca_x2 O8 Si_z3 1_565 . 121.39(2)
Mg_y2 O8 Si_z3 7_665 . 126.12(2)
Si_z3 O9 Si_z3 . 7_555 136.48(3)
Mg_y2 O11 Ti_y3 . 9_555 103.95(2)
Mg_y2 O11 Fe_y3 . 9_555 103.95(2)
Ti_y3 O11 Fe_y3 9_555 9_555 0.0(5)
Ca_x3 Fe_y1a Ca_x3 1_554 2_664 100.71(4)
Ca_x3 Fe_y1a Ca_x3 1_554 3_654 65.98(2)
Ca_x3 Fe_y1a Ca_x3 1_554 4_564 65.98(2)
Ca_x3 Fe_y1a Ca_x4 1_554 . 129.643(18)
Ca_x3 Fe_y1a O6 1_554 5_655 127.23(5)
Ca_x3 Fe_y1a O6 1_554 6_565 48.62(2)
Ca_x3 Fe_y1a O6 1_554 7_555 62.28(2)
Ca_x3 Fe_y1a O6 1_554 8_665 114.15(4)
Ca_x3 Fe_y1a Fe_y1b 1_554 . 50.357(18)
Ca_x3 Fe_y1a Mg_y1a 1_554 . 0
Ca_x3 Fe_y1a Ca_x3 2_664 3_654 65.98(2)
Ca_x3 Fe_y1a Ca_x3 2_664 4_564 65.98(2)
Ca_x3 Fe_y1a Ca_x4 2_664 . 129.643(18)
Ca_x3 Fe_y1a O6 2_664 5_655 48.62(2)
Ca_x3 Fe_y1a O6 2_664 6_565 127.23(5)
Ca_x3 Fe_y1a O6 2_664 7_555 114.15(4)
Ca_x3 Fe_y1a O6 2_664 8_665 62.28(2)
Ca_x3 Fe_y1a Fe_y1b 2_664 . 50.357(18)
Ca_x3 Fe_y1a Mg_y1a 2_664 . 0
Ca_x3 Fe_y1a Ca_x3 3_654 4_564 100.71(4)
Ca_x3 Fe_y1a Ca_x4 3_654 . 129.643(18)
Ca_x3 Fe_y1a O6 3_654 5_655 62.28(2)
Ca_x3 Fe_y1a O6 3_654 6_565 114.15(4)
Ca_x3 Fe_y1a O6 3_654 7_555 48.62(2)
Ca_x3 Fe_y1a O6 3_654 8_665 127.23(5)
Ca_x3 Fe_y1a Fe_y1b 3_654 . 50.357(18)
Ca_x3 Fe_y1a Mg_y1a 3_654 . 0
Ca_x3 Fe_y1a Ca_x4 4_564 . 129.643(18)
Ca_x3 Fe_y1a O6 4_564 5_655 114.15(4)
Ca_x3 Fe_y1a O6 4_564 6_565 62.28(2)
Ca_x3 Fe_y1a O6 4_564 7_555 127.23(5)
Ca_x3 Fe_y1a O6 4_564 8_665 48.62(2)
Ca_x3 Fe_y1a Fe_y1b 4_564 . 50.357(18)
Ca_x3 Fe_y1a Mg_y1a 4_564 . 0
Ca_x4 Fe_y1a O6 . 5_655 92.52(4)
Ca_x4 Fe_y1a O6 . 6_565 92.52(4)
Ca_x4 Fe_y1a O6 . 7_555 92.52(4)
Ca_x4 Fe_y1a O6 . 8_665 92.52(4)
Ca_x4 Fe_y1a Fe_y1b . . 180.0(5)
Ca_x4 Fe_y1a Mg_y1a . . 0
O6 Fe_y1a O6 5_655 6_565 174.96(8)
O6 Fe_y1a O6 5_655 7_555 89.889(19)
O6 Fe_y1a O6 5_655 8_665 89.889(19)
O6 Fe_y1a Fe_y1b 5_655 . 87.48(4)
O6 Fe_y1a Mg_y1a 5_655 . 0
O6 Fe_y1a O6 6_565 7_555 89.889(19)
O6 Fe_y1a O6 6_565 8_665 89.889(19)
O6 Fe_y1a Fe_y1b 6_565 . 87.48(4)
O6 Fe_y1a Mg_y1a 6_565 . 0
O6 Fe_y1a O6 7_555 8_665 174.96(8)
O6 Fe_y1a Fe_y1b 7_555 . 87.48(4)
O6 Fe_y1a Mg_y1a 7_555 . 0
O6 Fe_y1a Fe_y1b 8_665 . 87.48(4)
O6 Fe_y1a Mg_y1a 8_665 . 0
Fe_y1b Fe_y1a Mg_y1a . . 0
Ca_x3 Fe_y1b Ca_x3 1_554 2_664 111.61(2)
Ca_x3 Fe_y1b Ca_x3 1_554 3_654 71.585(11)
Ca_x3 Fe_y1b Ca_x3 1_554 4_564 71.585(11)
Ca_x3 Fe_y1b Ca_x4 1_554 . 124.197(11)
Ca_x3 Fe_y1b O6 1_554 5_655 138.78(2)
Ca_x3 Fe_y1b O6 1_554 6_565 53.438(15)
Ca_x3 Fe_y1b O6 1_554 7_555 67.221(15)
Ca_x3 Fe_y1b O6 1_554 8_665 122.936(19)
Ca_x3 Fe_y1b O10 1_554 . 55.803(11)
Ca_x3 Fe_y1b Fe_y1a 1_554 . 124.197(11)
Ca_x3 Fe_y1b Mg_y1a 1_554 . 124.197(11)
Ca_x3 Fe_y1b Ca_x3 2_664 3_654 71.585(11)
Ca_x3 Fe_y1b Ca_x3 2_664 4_564 71.585(11)
Ca_x3 Fe_y1b Ca_x4 2_664 . 124.197(11)
Ca_x3 Fe_y1b O6 2_664 5_655 53.438(15)
Ca_x3 Fe_y1b O6 2_664 6_565 138.78(2)
Ca_x3 Fe_y1b O6 2_664 7_555 122.936(19)
Ca_x3 Fe_y1b O6 2_664 8_665 67.221(15)
Ca_x3 Fe_y1b O10 2_664 . 55.803(11)
Ca_x3 Fe_y1b Fe_y1a 2_664 . 124.197(11)
Ca_x3 Fe_y1b Mg_y1a 2_664 . 124.197(11)
Ca_x3 Fe_y1b Ca_x3 3_654 4_564 111.61(2)
Ca_x3 Fe_y1b Ca_x4 3_654 . 124.197(11)
Ca_x3 Fe_y1b O6 3_654 5_655 67.221(15)
Ca_x3 Fe_y1b O6 3_654 6_565 122.936(19)
Ca_x3 Fe_y1b O6 3_654 7_555 53.438(15)
Ca_x3 Fe_y1b O6 3_654 8_665 138.78(2)
Ca_x3 Fe_y1b O10 3_654 . 55.803(11)
Ca_x3 Fe_y1b Fe_y1a 3_654 . 124.197(11)
Ca_x3 Fe_y1b Mg_y1a 3_654 . 124.197(11)
Ca_x3 Fe_y1b Ca_x4 4_564 . 124.197(11)
Ca_x3 Fe_y1b O6 4_564 5_655 122.936(19)
Ca_x3 Fe_y1b O6 4_564 6_565 67.221(15)
Ca_x3 Fe_y1b O6 4_564 7_555 138.78(2)
Ca_x3 Fe_y1b O6 4_564 8_665 53.438(15)
Ca_x3 Fe_y1b O10 4_564 . 55.803(11)
Ca_x3 Fe_y1b Fe_y1a 4_564 . 124.197(11)
Ca_x3 Fe_y1b Mg_y1a 4_564 . 124.197(11)
Ca_x4 Fe_y1b O6 . 5_655 82.00(2)
Ca_x4 Fe_y1b O6 . 6_565 82.00(2)
Ca_x4 Fe_y1b O6 . 7_555 82.00(2)
Ca_x4 Fe_y1b O6 . 8_665 82.00(2)
Ca_x4 Fe_y1b O10 . . 180.0(5)
Ca_x4 Fe_y1b Fe_y1a . . 0.0(5)
Ca_x4 Fe_y1b Mg_y1a . . 0.0(5)
O6 Fe_y1b O6 5_655 6_565 163.99(4)
O6 Fe_y1b O6 5_655 7_555 88.889(19)
O6 Fe_y1b O6 5_655 8_665 88.889(19)
O6 Fe_y1b O10 5_655 . 98.00(2)
O6 Fe_y1b Fe_y1a 5_655 . 82.00(2)
O6 Fe_y1b Mg_y1a 5_655 . 82.00(2)
O6 Fe_y1b O6 6_565 7_555 88.889(19)
O6 Fe_y1b O6 6_565 8_665 88.889(19)
O6 Fe_y1b O10 6_565 . 98.00(2)
O6 Fe_y1b Fe_y1a 6_565 . 82.00(2)
O6 Fe_y1b Mg_y1a 6_565 . 82.00(2)
O6 Fe_y1b O6 7_555 8_665 163.99(4)
O6 Fe_y1b O10 7_555 . 98.00(2)
O6 Fe_y1b Fe_y1a 7_555 . 82.00(2)
O6 Fe_y1b Mg_y1a 7_555 . 82.00(2)
O6 Fe_y1b O10 8_665 . 98.00(2)
O6 Fe_y1b Fe_y1a 8_665 . 82.00(2)
O6 Fe_y1b Mg_y1a 8_665 . 82.00(2)
O10 Fe_y1b Fe_y1a . . 180.0(5)
O10 Fe_y1b Mg_y1a . . 180.0(5)
Fe_y1a Fe_y1b Mg_y1a . . 0.0(5)
Ca_x3 Mg_y1a Ca_x3 1_554 2_664 100.71(4)
Ca_x3 Mg_y1a Ca_x3 1_554 3_654 65.98(2)
Ca_x3 Mg_y1a Ca_x3 1_554 4_564 65.98(2)
Ca_x3 Mg_y1a Ca_x4 1_554 . 129.643(18)
Ca_x3 Mg_y1a Ca_x4 1_554 5_655 129.643(18)
Ca_x3 Mg_y1a O6 1_554 5_655 127.23(5)
Ca_x3 Mg_y1a O6 1_554 6_565 48.62(2)
Ca_x3 Mg_y1a O6 1_554 7_555 62.28(2)
Ca_x3 Mg_y1a O6 1_554 8_665 114.15(4)
Ca_x3 Mg_y1a Fe_y1a 1_554 . 0
Ca_x3 Mg_y1a Fe_y1b 1_554 . 50.357(18)
Ca_x3 Mg_y1a Ca_x3 2_664 3_654 65.98(2)
Ca_x3 Mg_y1a Ca_x3 2_664 4_564 65.98(2)
Ca_x3 Mg_y1a Ca_x4 2_664 . 129.643(18)
Ca_x3 Mg_y1a Ca_x4 2_664 5_655 129.643(18)
Ca_x3 Mg_y1a O6 2_664 5_655 48.62(2)
Ca_x3 Mg_y1a O6 2_664 6_565 127.23(5)
Ca_x3 Mg_y1a O6 2_664 7_555 114.15(4)
Ca_x3 Mg_y1a O6 2_664 8_665 62.28(2)
Ca_x3 Mg_y1a Fe_y1a 2_664 . 0
Ca_x3 Mg_y1a Fe_y1b 2_664 . 50.357(18)
Ca_x3 Mg_y1a Ca_x3 3_654 4_564 100.71(4)
Ca_x3 Mg_y1a Ca_x4 3_654 . 129.643(18)
Ca_x3 Mg_y1a Ca_x4 3_654 5_655 129.643(18)
Ca_x3 Mg_y1a O6 3_654 5_655 62.28(2)
Ca_x3 Mg_y1a O6 3_654 6_565 114.15(4)
Ca_x3 Mg_y1a O6 3_654 7_555 48.62(2)
Ca_x3 Mg_y1a O6 3_654 8_665 127.23(5)
Ca_x3 Mg_y1a Fe_y1a 3_654 . 0
Ca_x3 Mg_y1a Fe_y1b 3_654 . 50.357(18)
Ca_x3 Mg_y1a Ca_x4 4_564 . 129.643(18)
Ca_x3 Mg_y1a Ca_x4 4_564 5_655 129.643(18)
Ca_x3 Mg_y1a O6 4_564 5_655 114.15(4)
Ca_x3 Mg_y1a O6 4_564 6_565 62.28(2)
Ca_x3 Mg_y1a O6 4_564 7_555 127.23(5)
Ca_x3 Mg_y1a O6 4_564 8_665 48.62(2)
Ca_x3 Mg_y1a Fe_y1a 4_564 . 0
Ca_x3 Mg_y1a Fe_y1b 4_564 . 50.357(18)
Ca_x4 Mg_y1a Ca_x4 . 5_655 0.0(5)
Ca_x4 Mg_y1a O6 . 5_655 92.52(4)
Ca_x4 Mg_y1a O6 . 6_565 92.52(4)
Ca_x4 Mg_y1a O6 . 7_555 92.52(4)
Ca_x4 Mg_y1a O6 . 8_665 92.52(4)
Ca_x4 Mg_y1a Fe_y1a . . 0
Ca_x4 Mg_y1a Fe_y1b . . 180.0(5)
Ca_x4 Mg_y1a O6 5_655 5_655 92.52(4)
Ca_x4 Mg_y1a O6 5_655 6_565 92.52(4)
Ca_x4 Mg_y1a O6 5_655 7_555 92.52(4)
Ca_x4 Mg_y1a O6 5_655 8_665 92.52(4)
Ca_x4 Mg_y1a Fe_y1a 5_655 . 0
Ca_x4 Mg_y1a Fe_y1b 5_655 . 180.0(5)
O6 Mg_y1a O6 5_655 6_565 174.96(8)
O6 Mg_y1a O6 5_655 7_555 89.889(19)
O6 Mg_y1a O6 5_655 8_665 89.889(19)
O6 Mg_y1a Fe_y1a 5_655 . 0
O6 Mg_y1a Fe_y1b 5_655 . 87.48(4)
O6 Mg_y1a O6 6_565 7_555 89.889(19)
O6 Mg_y1a O6 6_565 8_665 89.889(19)
O6 Mg_y1a Fe_y1a 6_565 . 0
O6 Mg_y1a Fe_y1b 6_565 . 87.48(4)
O6 Mg_y1a O6 7_555 8_665 174.96(8)
O6 Mg_y1a Fe_y1a 7_555 . 0
O6 Mg_y1a Fe_y1b 7_555 . 87.48(4)
O6 Mg_y1a Fe_y1a 8_665 . 0
O6 Mg_y1a Fe_y1b 8_665 . 87.48(4)
Fe_y1a Mg_y1a Fe_y1b . . 0

loop_
_geom_bond_atom_site_label_1
_geom_bond_atom_site_label_2
_geom_bond_site_symmetry_2
_geom_bond_distance
Ca_x1 Na_x1 . 0
Ca_x1 Ca_x2 . 3.65614(11)
Ca_x1 Ca_x2 2_655 3.65614(11)
Ca_x1 Ca_x2 5_655 3.65614(11)
Ca_x1 Ca_x2 6_555 3.65614(11)
Ca_x1 Al_y3 1_655 3.28899(15)
Ca_x1 Al_y3 2_555 3.28899(15)
Ca_x1 Al_y3 5_555 3.28899(15)
Ca_x1 Al_y3 6_655 3.28899(15)
Ca_x1 Ti_y3 1_655 3.28899(15)
Ca_x1 Ti_y3 2_555 3.28899(15)
Ca_x1 Ti_y3 5_555 3.28899(15)
Ca_x1 Ti_y3 6_655 3.28899(15)
Ca_x1 Fe_y3 1_655 3.28899(15)
Ca_x1 Fe_y3 2_555 3.28899(15)
Ca_x1 Fe_y3 5_555 3.28899(15)
Ca_x1 Fe_y3 6_655 3.28899(15)
Ca_x1 Si_z1 . 2.951
Ca_x1 Si_z1 5_655 2.951
Ca_x1 O1 . 2.3407(4)
Ca_x1 O1 2_655 2.3407(4)
Ca_x1 O1 5_655 2.3407(4)
Ca_x1 O1 6_555 2.3407(4)
Na_x1 Ca_x2 . 3.65614(11)
Na_x1 Ca_x2 2_655 3.65614(11)
Na_x1 Ca_x2 5_655 3.65614(11)
Na_x1 Ca_x2 6_555 3.65614(11)
Na_x1 Al_y3 1_655 3.28899(15)
Na_x1 Al_y3 2_555 3.28899(15)
Na_x1 Al_y3 5_555 3.28899(15)
Na_x1 Al_y3 6_655 3.28899(15)
Na_x1 Ti_y3 1_655 3.28899(15)
Na_x1 Ti_y3 2_555 3.28899(15)
Na_x1 Ti_y3 5_555 3.28899(15)
Na_x1 Ti_y3 6_655 3.28899(15)
Na_x1 Fe_y3 1_655 3.28899(15)
Na_x1 Fe_y3 2_555 3.28899(15)
Na_x1 Fe_y3 5_555 3.28899(15)
Na_x1 Fe_y3 6_655 3.28899(15)
Na_x1 Si_z1 . 2.951
Na_x1 Si_z1 5_655 2.951
Na_x1 O1 . 2.3407(4)
Na_x1 O1 2_655 2.3407(4)
Na_x1 O1 5_655 2.3407(4)
Na_x1 O1 6_555 2.3407(4)
Ca_x2 Ca_x2 5_655 3.58977(14)
Ca_x2 Ca_x3 7_546 3.57787(17)
Ca_x2 Al_y2 7_655 3.33941(11)
Ca_x2 Mg_y2 7_655 3.33941(11)
Ca_x2 Al_y3 1_655 3.41198(17)
Ca_x2 Al_y3 5_555 3.32553(19)
Ca_x2 Al_y3 15_655 3.28954(17)
Ca_x2 Ti_y3 1_655 3.41198(17)
Ca_x2 Ti_y3 5_555 3.32553(19)
Ca_x2 Ti_y3 15_655 3.28954(17)
Ca_x2 Fe_y3 5_555 3.32553(19)
Ca_x2 Fe_y3 15_655 3.28954(17)
Ca_x2 Si_z2 15_664 3.1454(2)
Ca_x2 Si_z3 3_645 3.1941(2)
Ca_x2 O2 15_664 2.4240(4)
Ca_x2 O3 5_656 2.3714(4)
Ca_x2 O5 3_645 2.3383(5)
Ca_x2 O5 7_545 2.4258(4)
Ca_x2 O8 1_545 2.3230(4)
Ca_x3 Ca_x3 3_655 3.61871(18)
Ca_x3 Ca_x3 4_565 3.61871(18)
Ca_x3 Ca_x3 6_566 3.8954(2)
Ca_x3 Ca_x3 7_556 3.6574(2)
Ca_x3 Ca_x4 1_556 3.9653(4)
Ca_x3 Al_y2 1_666 3.47003(13)
Ca_x3 Mg_y2 1_666 3.47003(13)
Ca_x3 Al_y3 9_666 3.4173(2)
Ca_x3 Ti_y3 9_666 3.4173(2)
Ca_x3 Si_z2 4_665 3.0776(2)
Ca_x3 O7 1_565 2.3453(4)
Ca_x3 Fe_y1a 1_556 3.3230(9)
Ca_x3 Fe_y1b 1_556 3.0937(4)
Ca_x3 Mg_y1a 1_556 3.3230(9)
Ca_x4 Ca_x4 5_655 2.5212(7)
Ca_x4 Si_z3 5_655 3.01185(19)
Ca_x4 Si_z3 6_565 3.01185(19)
Ca_x4 Si_z3 7_555 3.01185(19)
Ca_x4 Si_z3 8_665 3.01185(19)
Ca_x4 O6 5_655 2.2944(6)
Ca_x4 O6 6_565 2.2944(6)
Ca_x4 O6 7_555 2.2944(6)
Ca_x4 O6 8_665 2.2944(6)
Ca_x4 Fe_y1a . 0.9092(14)
Ca_x4 Fe_y1b . 1.2904(9)
Ca_x4 Mg_y1a . 0.9092(14)
Ca_x4 Mg_y1a 5_655 3.4304(14)
Al_y2 Mg_y2 . 0
Al_y2 Al_y3 . 2.95477(15)
Al_y2 Al_y3 9_555 2.95477(15)
Al_y2 Ti_y3 . 2.95477(15)
Al_y2 Ti_y3 9_555 2.95477(15)
Mg_y2 Al_y3 . 2.95477(15)
Mg_y2 Al_y3 9_555 2.95477(15)
Mg_y2 Ti_y3 . 2.95477(15)
Mg_y2 Ti_y3 9_555 2.95477(15)
Mg_y2 Fe_y3 . 2.95477(15)
Mg_y2 Fe_y3 9_555 2.95477(15)
Mg_y2 O4 1_454 1.9386(4)
Mg_y2 O4 9_656 1.9386(4)
Mg_y2 O8 7_445 1.8730(4)
Mg_y2 O8 15_664 1.8730(4)
Mg_y2 O11 . 1.8751(4)
Mg_y2 O11 9_555 1.8751(4)
Al_y3 Ti_y3 . 0
Al_y3 Fe_y3 . 0
Ti_y3 Fe_y3 . 0
Ti_y3 O1 2_555 1.9463(5)
Ti_y3 O2 15_564 1.8865(4)
Ti_y3 O3 12_546 1.9503(4)
Ti_y3 O4 1_454 2.0831(4)
Ti_y3 O5 7_445 1.9786(5)
Ti_y3 O11 9_555 1.8758(5)
Fe_y3 O1 2_555 1.9463(5)
Fe_y3 O2 15_564 1.8865(4)
Fe_y3 O3 12_546 1.9503(4)
Fe_y3 O4 1_454 2.0831(4)
Fe_y3 O5 7_445 1.9786(5)
Fe_y3 O11 9_555 1.8758(5)
Si_z1 O1 . 1.6402(4)
Si_z1 O1 2_655 1.6402(4)
Si_z1 O1 11_565 1.6402(4)
Si_z1 O1 12_645 1.6402(4)
Si_z2 O2 . 1.6427(5)
Si_z2 O3 . 1.6430(4)
Si_z2 O4 . 1.6719(4)
Si_z2 O7 . 1.6106(5)
Si_z3 O5 . 1.6390(5)
Si_z3 O6 . 1.6075(5)
Si_z3 O8 . 1.6218(4)
Si_z3 O9 . 1.6577(3)
O6 Fe_y1a 5_655 2.0670(6)
O6 Fe_y1b 5_655 2.0853(6)
O6 Mg_y1a 5_655 2.0670(6)
O10 Fe_y1b . 1.9820(17)
Fe_y1a Fe_y1b . 0.3812(15)
Fe_y1a Mg_y1a . 0
Fe_y1b Mg_y1a . 0.3812(15)

_cod_database_fobs_code 2107993
